data_4088377
loop_
_publ_author_name
'Braunschweig, Holger'
'Dewhurst, Rian D.'
'Schneider, Christoph'

_publ_section_title
;
 Steric Control between Neutral Metal-Only Lewis Pairs and
 Metal-Stabilized Gallenium and Gallinium Cations
;
_journal_issue 7
_journal_name_full Organometallics
_journal_page_first 1002
_journal_paper_doi 10.1021/acs.organomet.6b00045
_journal_volume 35
_journal_year 2016
_chemical_formula_moiety 'C140 H209 Cl12 F5 Fe4 Ga4 O10 P8'
_chemical_formula_sum 'C140 H209 Cl12 F5 Fe4 Ga4 O10 P8'
_chemical_formula_weight 3322.51
_space_group_IT_number 2
_space_group_name_Hall '-P 1'
_space_group_name_H-M_alt 'P -1'
_symmetry_cell_setting triclinic
_symmetry_space_group_name_Hall '-P 1'
_symmetry_space_group_name_H-M 'P -1'
_atom_sites_solution_hydrogens geom
_atom_sites_solution_primary direct
_atom_sites_solution_secondary difmap
_audit_creation_method SHELXL-97
_cell_angle_alpha 93.576(7)
_cell_angle_beta 102.578(7)
_cell_angle_gamma 100.080(7)
_cell_formula_units_Z 2
_cell_length_a 16.566(3)
_cell_length_b 18.049(3)
_cell_length_c 28.340(5)
_cell_measurement_reflns_used 9997
_cell_measurement_temperature 100(2)
_cell_measurement_theta_max 26.71
_cell_measurement_theta_min 2.30
_cell_volume 8098(2)
_computing_cell_refinement 'Saint+ ver. 8.18C (Bruker AXS)'
_computing_data_collection 'APEX2 ver. 2012.4-3 (Bruker AXS)'
_computing_data_reduction 'Saint+ ver. 8.18C (Bruker AXS)'
_computing_molecular_graphics 'XP ver. 5.1 (Bruker AXS, 1998)'
_computing_publication_material 'SHELXL-97 (Sheldrick, 2008)'
_computing_structure_refinement 'SHELXL-97 (Sheldrick, 1997)'
_computing_structure_solution 'SHELXS-97 (Sheldrick, 1990)'
_diffrn_ambient_temperature 100(2)
_diffrn_detector_area_resol_mean 8.333
_diffrn_measured_fraction_theta_full 0.999
_diffrn_measured_fraction_theta_max 0.995
_diffrn_measurement_device_type 'Bruker D8 Quest'
_diffrn_measurement_method '\f and \w scans'
_diffrn_radiation_monochromator 'multi-layer mirror'
_diffrn_radiation_source 'ImS micro-focus sealed X-ray tube'
_diffrn_radiation_type MoK\a
_diffrn_radiation_wavelength 0.71073
_diffrn_reflns_av_R_equivalents 0.0511
_diffrn_reflns_av_sigmaI/netI 0.0364
_diffrn_reflns_limit_h_max 20
_diffrn_reflns_limit_h_min -20
_diffrn_reflns_limit_k_max 22
_diffrn_reflns_limit_k_min -22
_diffrn_reflns_limit_l_max 35
_diffrn_reflns_limit_l_min -35
_diffrn_reflns_number 209823
_diffrn_reflns_theta_full 26.00
_diffrn_reflns_theta_max 26.71
_diffrn_reflns_theta_min 2.12
_exptl_absorpt_coefficient_mu 1.336
_exptl_absorpt_correction_T_max 0.7454
_exptl_absorpt_correction_T_min 0.6778
_exptl_absorpt_correction_type multi-scan
_exptl_absorpt_process_details 'Sadabs 2008/1 (Bruker 2008)'
_exptl_crystal_colour red
_exptl_crystal_density_diffrn 1.363
_exptl_crystal_density_method 'not measured'
_exptl_crystal_description plate
_exptl_crystal_F_000 3452
_exptl_crystal_size_max 0.21
_exptl_crystal_size_mid 0.08
_exptl_crystal_size_min 0.05
_platon_squeeze_details
;
The unit cell contains XXXX molecules 
which have been treated as a diffuse contribution to the overall 
scattering without specific atom positions by SQUEEZE/PLATON. 
;
_refine_diff_density_max 2.440
_refine_diff_density_min -0.932
_refine_diff_density_rms 0.084
_refine_ls_extinction_method none
_refine_ls_goodness_of_fit_ref 0.988
_refine_ls_hydrogen_treatment constr
_refine_ls_matrix_type full
_refine_ls_number_parameters 1757
_refine_ls_number_reflns 34165
_refine_ls_number_restraints 1182
_refine_ls_restrained_S_all 1.039
_refine_ls_R_factor_all 0.0528
_refine_ls_R_factor_gt 0.0382
_refine_ls_shift/su_max 0.001
_refine_ls_shift/su_mean 0.000
_refine_ls_structure_factor_coef Fsqd
_refine_ls_weighting_details 'calc w=1/[\s^2^(Fo^2^)+(0.0483P)^2^+10.9680P] where P=(Fo^2^+2Fc^2^)/3'
_refine_ls_weighting_scheme calc
_refine_ls_wR_factor_gt 0.0913
_refine_ls_wR_factor_ref 0.0971
_reflns_number_gt 27579
_reflns_number_total 34165
_reflns_threshold_expression >2sigma(I)
_cod_data_source_file 6b.cif
_cod_data_source_block 6b
_cod_depositor_comments
;
The following automatic conversions were performed:

data item '_symmetry_cell_setting' value 'Triclinic' was changed to
'triclinic' in accordance with the
/home/saulius/struct/COD-crude-data/automatic-downloads/DataCite-retrospective/ACS/depositions/lib/dictionaries/cif_core.dic
dictionary named 'cif_core.dic' version 2.4.2 last updated on
2011-04-26.

Automatic conversion script
Id: cif_fix_values 6909 2019-04-08 15:41:33Z antanas 
;
_cod_original_sg_symbol_H-M P-1
_cod_database_code 4088377

loop_
_symmetry_equiv_pos_as_xyz
'x, y, z'
'-x, -y, -z'

loop_
_atom_site_label
_atom_site_type_symbol
_atom_site_fract_x
_atom_site_fract_y
_atom_site_fract_z
_atom_site_U_iso_or_equiv
_atom_site_adp_type
_atom_site_occupancy
_atom_site_symmetry_multiplicity
_atom_site_calc_flag
_atom_site_refinement_flags
_atom_site_disorder_assembly
_atom_site_disorder_group
O1Y O 0.38327(12) 0.49512(11) 0.09920(8) 0.0207(4) Uani 1 1 d U . .
P1Y P 0.47071(4) 0.31492(4) 0.12202(2) 0.01047(13) Uani 1 1 d U . .
Ga1Y Ga 0.364962(18) 0.413873(16) 0.195902(11) 0.01281(7) Uani 1 1 d U . .
Cl12 Cl -0.20169(6) 0.19782(5) 0.17529(4) 0.0413(2) Uani 1 1 d U . .
Cl11 Cl -0.21443(6) 0.32358(5) 0.08229(3) 0.03508(19) Uani 1 1 d U . .
Cl10 Cl -0.25015(5) 0.37883(5) 0.19821(3) 0.02815(17) Uani 1 1 d U . .
Cl1Y Cl 0.48891(4) 0.48567(4) 0.23123(3) 0.01845(14) Uani 1 1 d U . .
Fe1Y Fe 0.33533(2) 0.33633(2) 0.116835(13) 0.00995(8) Uani 1 1 d U . .
C1Y C 0.36676(16) 0.43458(16) 0.10974(10) 0.0153(6) Uani 1 1 d U . .
F2U F 0.0927(2) 0.64938(18) 0.47306(12) 0.0830(9) Uani 1 1 d U . .
C2Y C 0.31731(16) 0.31183(15) 0.05294(10) 0.0145(5) Uani 1 1 d U . .
P2Y P 0.46724(4) 0.26584(4) 0.22548(2) 0.00968(13) Uani 1 1 d U . .
Ga2Y Ga 0.132019(18) 0.857937(16) 0.243907(11) 0.01271(7) Uani 1 1 d U . .
Cl2Y Cl 0.28341(4) 0.49331(4) 0.20995(2) 0.01719(14) Uani 1 1 d U . .
Fe2Y Fe 0.32623(2) 0.27810(2) 0.207848(13) 0.00927(8) Uani 1 1 d U . .
O2Y O 0.30692(13) 0.30632(12) 0.01136(7) 0.0227(5) Uani 1 1 d U . .
C3Y C 0.30809(16) 0.23125(15) 0.13913(10) 0.0126(5) Uani 1 1 d U . .
P3Y P 0.18085(4) 0.26785(4) 0.19329(2) 0.01034(13) Uani 1 1 d U . .
Ga3Y Ga 0.63329(2) 0.940877(18) 0.394942(12) 0.01994(7) Uani 1 1 d U . .
Cl3Y Cl 0.23564(4) 0.92656(4) 0.21808(2) 0.01696(13) Uani 1 1 d U . .
Fe3Y Fe 0.13192(2) 0.72769(2) 0.264652(13) 0.00963(8) Uani 1 1 d U . .
O3Y O 0.28958(12) 0.16984(10) 0.11924(7) 0.0153(4) Uani 1 1 d U . .
C211 C 0.1522(2) 0.5522(2) 0.44658(15) 0.0425(9) Uani 1 1 d U . .
H211 H 0.1600 0.5773 0.4190 0.051 Uiso 1 1 calc R . .
F4C F 0.5578(3) 0.7685(3) 0.06903(13) 0.1371(16) Uani 1 1 d U . .
C205 C 0.6380(3) 0.6481(3) 0.46480(18) 0.0526(11) Uani 1 1 d U . .
H205 H 0.6423 0.6658 0.4344 0.063 Uiso 1 1 calc R . .
C212 C 0.1759(3) 0.4836(2) 0.45300(16) 0.0458(10) Uani 1 1 d U . .
H212 H 0.2006 0.4612 0.4299 0.055 Uiso 1 1 calc R . .
C210 C 0.1178(3) 0.5835(3) 0.47976(17) 0.0544(11) Uani 1 1 d U . .
C195 C 0.7035(3) 0.8182(3) 0.08911(15) 0.0539(11) Uani 1 1 d U . .
H195 H 0.7153 0.7708 0.0791 0.065 Uiso 1 1 calc R . .
C191 C 0.6044(3) 0.8993(4) 0.10111(16) 0.0639(13) Uani 1 1 d U . .
H191 H 0.5487 0.9074 0.0993 0.077 Uiso 1 1 calc R . .
C204 C 0.6535(3) 0.6937(3) 0.50600(18) 0.0567(12) Uani 1 1 d U . .
H204 H 0.6674 0.7466 0.5041 0.068 Uiso 1 1 calc R . .
C194 C 0.7662(3) 0.8781(3) 0.10645(16) 0.0540(11) Uani 1 1 d U . .
H194 H 0.8227 0.8724 0.1086 0.065 Uiso 1 1 calc R . .
C213 C 0.1639(3) 0.4473(3) 0.49303(18) 0.0636(13) Uani 1 1 d U . .
H213 H 0.1801 0.3997 0.4973 0.076 Uiso 1 1 calc R . .
C201 C 0.6086(3) 0.5472(3) 0.5183(2) 0.0733(15) Uani 1 1 d U . .
H201 H 0.5902 0.4957 0.5225 0.088 Uiso 1 1 calc R . .
C192 C 0.6726(4) 0.9550(3) 0.11798(18) 0.0647(13) Uani 1 1 d U . .
H192 H 0.6641 1.0035 0.1284 0.078 Uiso 1 1 calc R . .
C193 C 0.7515(3) 0.9451(3) 0.12066(17) 0.0603(12) Uani 1 1 d U . .
H193 H 0.7974 0.9861 0.1328 0.072 Uiso 1 1 calc R . .
C190 C 0.6207(3) 0.8274(3) 0.08614(15) 0.0696(15) Uani 1 1 d U . .
P4Y P 0.19322(4) 0.34633(4) 0.09927(2) 0.01055(13) Uani 1 1 d U . .
Ga4Y Ga -0.177877(19) 0.315571(18) 0.160272(12) 0.01954(7) Uani 1 1 d U . .
Cl4Y Cl 0.02186(4) 0.88257(4) 0.19140(3) 0.02199(15) Uani 1 1 d U . .
Fe4Y Fe 0.13448(2) 0.85408(2) 0.331805(14) 0.01101(8) Uani 1 1 d U . .
C4Y C 0.30963(16) 0.19442(15) 0.23780(10) 0.0138(5) Uani 1 1 d U . .
O4Y O 0.30195(12) 0.14589(11) 0.26177(7) 0.0199(4) Uani 1 1 d U . .
F50 F 0.6002(4) 0.5275(3) 0.4307(3) 0.194(2) Uani 1 1 d U . .
C200 C 0.6142(4) 0.5697(4) 0.4710(3) 0.0889(19) Uani 1 1 d U . .
C203 C 0.6511(4) 0.6703(4) 0.5507(2) 0.0819(17) Uani 1 1 d U . .
H203 H 0.6654 0.7063 0.5786 0.098 Uiso 1 1 calc R . .
C202 C 0.6291(4) 0.5988(4) 0.5550(3) 0.0912(19) Uani 1 1 d U . .
H202 H 0.6281 0.5837 0.5864 0.109 Uiso 1 1 calc R . .
C214 C 0.1288(5) 0.4792(4) 0.5265(2) 0.0968(19) Uani 1 1 d U . .
H214 H 0.1206 0.4538 0.5540 0.116 Uiso 1 1 calc R . .
C215 C 0.1049(4) 0.5486(4) 0.5205(2) 0.0926(19) Uani 1 1 d U . .
H215 H 0.0806 0.5715 0.5436 0.111 Uiso 1 1 calc R . .
C5Y C 0.34329(17) 0.33815(15) 0.26381(10) 0.0152(6) Uani 1 1 d U . .
P5Y P 0.27879(4) 0.74676(4) 0.28166(2) 0.00967(13) Uani 1 1 d U . .
Cl5Y Cl 0.76051(6) 0.97103(6) 0.38504(5) 0.0578(3) Uani 1 1 d U . .
O5Y O 0.35445(12) 0.36963(11) 0.30197(7) 0.0203(4) Uani 1 1 d U . .
C6Y C 0.13720(16) 0.62972(15) 0.25801(10) 0.0133(5) Uani 1 1 d U . .
P6Y P 0.27818(4) 0.87121(4) 0.36323(2) 0.01040(13) Uani 1 1 d U . .
Cl6Y Cl 0.60994(7) 1.01928(5) 0.44932(3) 0.0441(2) Uani 1 1 d U . .
O6Y O 0.14183(12) 0.56853(10) 0.24753(7) 0.0184(4) Uani 1 1 d U . .
C7Y C 0.13327(16) 0.74314(14) 0.33671(10) 0.0120(5) Uani 1 1 d U . .
P7Y P -0.01200(4) 0.83458(4) 0.31783(3) 0.01283(14) Uani 1 1 d U . .
Cl7Y Cl 0.54492(6) 0.94370(5) 0.32607(3) 0.03371(19) Uani 1 1 d U . .
O7Y O 0.13294(11) 0.70270(10) 0.36760(7) 0.0140(4) Uani 1 1 d U . .
C8Y C 0.12944(17) 0.88400(16) 0.39220(10) 0.0169(6) Uani 1 1 d U . .
P8Y P -0.01209(4) 0.68746(4) 0.25360(2) 0.01155(13) Uani 1 1 d U . .
Cl8Y Cl 0.61171(5) 0.82641(4) 0.41615(3) 0.02950(17) Uani 1 1 d U . .
O8Y O 0.12466(13) 0.91172(12) 0.42890(8) 0.0241(5) Uani 1 1 d U . .
C9Y C 0.14234(17) 0.94919(16) 0.31511(10) 0.0172(6) Uani 1 1 d U . .
Cl9Y Cl -0.04491(4) 0.36717(5) 0.18753(3) 0.03121(18) Uani 1 1 d U . .
O9Y O 0.14528(13) 1.01201(11) 0.30922(8) 0.0235(5) Uani 1 1 d U . .
C10Y C 0.12508(16) 0.73230(15) 0.20050(10) 0.0137(5) Uani 1 1 d U . .
O10Y O 0.12251(12) 0.72726(11) 0.15958(7) 0.0186(4) Uani 1 1 d U . .
C109 C -0.0539(2) 0.75716(19) 0.45132(11) 0.0269(7) Uani 1 1 d U . .
H10A H -0.0407 0.8090 0.4682 0.032 Uiso 1 1 calc R . .
H10B H -0.0270 0.7240 0.4739 0.032 Uiso 1 1 calc R . .
C108 C -0.1496(2) 0.7289(2) 0.43784(13) 0.0324(8) Uani 1 1 d U . .
H10C H -0.1624 0.6750 0.4245 0.039 Uiso 1 1 calc R . .
H10D H -0.1720 0.7326 0.4674 0.039 Uiso 1 1 calc R . .
C107 C -0.1929(2) 0.7753(2) 0.40025(13) 0.0347(8) Uani 1 1 d U . .
H10E H -0.1872 0.8275 0.4153 0.042 Uiso 1 1 calc R . .
H10F H -0.2537 0.7528 0.3899 0.042 Uiso 1 1 calc R . .
C106 C -0.15477(19) 0.77806(19) 0.35562(12) 0.0262(7) Uani 1 1 d U . .
H10G H -0.1821 0.8108 0.3330 0.031 Uiso 1 1 calc R . .
H10H H -0.1657 0.7266 0.3384 0.031 Uiso 1 1 calc R . .
C105 C -0.05911(17) 0.80896(16) 0.37047(10) 0.0166(6) Uani 1 1 d U . .
H105 H -0.0526 0.8581 0.3906 0.020 Uiso 1 1 calc R . .
C104 C -0.1421(2) 0.91318(19) 0.26921(13) 0.0292(7) Uani 1 1 d U . .
H10I H -0.1815 0.9007 0.2905 0.035 Uiso 1 1 calc R . .
H10J H -0.1544 0.8714 0.2428 0.035 Uiso 1 1 calc R . .
C103 C -0.1546(2) 0.9874(2) 0.24745(15) 0.0428(9) Uani 1 1 d U . .
H10K H -0.1178 0.9978 0.2245 0.051 Uiso 1 1 calc R . .
H10L H -0.2138 0.9821 0.2291 0.051 Uiso 1 1 calc R . .
C102 C -0.1337(3) 1.0538(2) 0.28726(17) 0.0478(10) Uani 1 1 d U . .
H10M H -0.1372 1.1013 0.2720 0.057 Uiso 1 1 calc R . .
H10N H -0.1758 1.0468 0.3074 0.057 Uiso 1 1 calc R . .
C101 C -0.0461(3) 1.0602(2) 0.31968(16) 0.0446(10) Uani 1 1 d U . .
H10O H -0.0372 1.1005 0.3467 0.053 Uiso 1 1 calc R . .
H10P H -0.0034 1.0749 0.3006 0.053 Uiso 1 1 calc R . .
C100 C -0.0338(2) 0.98504(17) 0.34077(13) 0.0280(7) Uani 1 1 d U . .
H10Q H 0.0245 0.9903 0.3604 0.034 Uiso 1 1 calc R . .
H10R H -0.0731 0.9721 0.3621 0.034 Uiso 1 1 calc R . .
C11Y C 0.54652(17) 0.38334(15) 0.09863(10) 0.0148(5) Uani 1 1 d U . .
H11Y H 0.5977 0.3602 0.1014 0.018 Uiso 1 1 calc R . .
C110 C -0.01816(18) 0.75736(17) 0.40585(10) 0.0192(6) Uani 1 1 d U . .
H11A H -0.0293 0.7052 0.3896 0.023 Uiso 1 1 calc R . .
H11B H 0.0436 0.7757 0.4152 0.023 Uiso 1 1 calc R . .
C12Y C 0.51574(18) 0.39005(17) 0.04377(10) 0.0198(6) Uani 1 1 d U . .
H12A H 0.4979 0.3389 0.0257 0.024 Uiso 1 1 calc R . .
H12B H 0.4666 0.4154 0.0384 0.024 Uiso 1 1 calc R . .
C13Y C 0.58742(19) 0.43614(19) 0.02490(11) 0.0264(7) Uani 1 1 d U . .
H13A H 0.6344 0.4083 0.0277 0.032 Uiso 1 1 calc R . .
H13B H 0.5666 0.4420 -0.0099 0.032 Uiso 1 1 calc R . .
C14Y C 0.6198(2) 0.51422(19) 0.05339(12) 0.0298(7) Uani 1 1 d U . .
H14A H 0.5743 0.5440 0.0483 0.036 Uiso 1 1 calc R . .
H14B H 0.6674 0.5415 0.0414 0.036 Uiso 1 1 calc R . .
C15Y C 0.64891(19) 0.50666(18) 0.10759(12) 0.0257(7) Uani 1 1 d U . .
H15A H 0.6680 0.5577 0.1256 0.031 Uiso 1 1 calc R . .
H15B H 0.6975 0.4806 0.1128 0.031 Uiso 1 1 calc R . .
C16Y C 0.57835(18) 0.46219(16) 0.12775(11) 0.0190(6) Uani 1 1 d U . .
H16A H 0.5313 0.4900 0.1251 0.023 Uiso 1 1 calc R . .
H16B H 0.5999 0.4566 0.1625 0.023 Uiso 1 1 calc R . .
C17Y C 0.48199(17) 0.22058(15) 0.09590(10) 0.0142(5) Uani 1 1 d U . .
H17Y H 0.4702 0.1852 0.1204 0.017 Uiso 1 1 calc R . .
C18Y C 0.42085(18) 0.18402(16) 0.04740(10) 0.0188(6) Uani 1 1 d U . .
H18A H 0.3620 0.1832 0.0498 0.023 Uiso 1 1 calc R . .
H18B H 0.4317 0.2145 0.0208 0.023 Uiso 1 1 calc R . .
C19Y C 0.4330(2) 0.10312(17) 0.03608(12) 0.0264(7) Uani 1 1 d U . .
H19A H 0.4169 0.0718 0.0613 0.032 Uiso 1 1 calc R . .
H19B H 0.3952 0.0813 0.0043 0.032 Uiso 1 1 calc R . .
C20Y C 0.5241(2) 0.10034(19) 0.03439(13) 0.0323(8) Uani 1 1 d U . .
H20A H 0.5300 0.0470 0.0290 0.039 Uiso 1 1 calc R . .
H20B H 0.5385 0.1269 0.0069 0.039 Uiso 1 1 calc R . .
C21Y C 0.5845(2) 0.13741(17) 0.08171(12) 0.0253(7) Uani 1 1 d U . .
H21A H 0.6433 0.1377 0.0792 0.030 Uiso 1 1 calc R . .
H21B H 0.5739 0.1076 0.1087 0.030 Uiso 1 1 calc R . .
C22Y C 0.57347(17) 0.21859(16) 0.09282(11) 0.0172(6) Uani 1 1 d U . .
H22A H 0.5879 0.2493 0.0670 0.021 Uiso 1 1 calc R . .
H22B H 0.6125 0.2411 0.1241 0.021 Uiso 1 1 calc R . .
C24Y C 0.42742(17) 0.10183(14) 0.19443(10) 0.0152(5) Uani 1 1 d U . .
H24A H 0.3691 0.1043 0.1966 0.018 Uiso 1 1 calc R . .
H24B H 0.4313 0.1063 0.1603 0.018 Uiso 1 1 calc R . .
C23Y C 0.48999(16) 0.16756(14) 0.22813(10) 0.0127(5) Uani 1 1 d U . .
H23Y H 0.4881 0.1554 0.2619 0.015 Uiso 1 1 calc R . .
C25Y C 0.44834(18) 0.02576(15) 0.20971(11) 0.0190(6) Uani 1 1 d U . .
H25A H 0.4415 0.0204 0.2432 0.023 Uiso 1 1 calc R . .
H25B H 0.4085 -0.0162 0.1879 0.023 Uiso 1 1 calc R . .
C26Y C 0.53838(19) 0.02046(17) 0.20748(13) 0.0257(7) Uani 1 1 d U . .
H26A H 0.5434 0.0199 0.1733 0.031 Uiso 1 1 calc R . .
H26B H 0.5513 -0.0275 0.2195 0.031 Uiso 1 1 calc R . .
C27Y C 0.60206(19) 0.08697(17) 0.23811(13) 0.0266(7) Uani 1 1 d U . .
H27A H 0.6591 0.0842 0.2336 0.032 Uiso 1 1 calc R . .
H27B H 0.6027 0.0834 0.2729 0.032 Uiso 1 1 calc R . .
C28Y C 0.58045(17) 0.16325(16) 0.22389(12) 0.0200(6) Uani 1 1 d U . .
H28A H 0.5853 0.1692 0.1901 0.024 Uiso 1 1 calc R . .
H28B H 0.6210 0.2050 0.2455 0.024 Uiso 1 1 calc R . .
C29Y C 0.52498(16) 0.31621(15) 0.28637(9) 0.0123(5) Uani 1 1 d U . .
H29Y H 0.5061 0.3658 0.2876 0.015 Uiso 1 1 calc R . .
C30Y C 0.49921(17) 0.27734(15) 0.32952(10) 0.0162(6) Uani 1 1 d U . .
H30A H 0.4371 0.2622 0.3227 0.019 Uiso 1 1 calc R . .
H30B H 0.5235 0.2312 0.3337 0.019 Uiso 1 1 calc R . .
C31Y C 0.53118(17) 0.33197(17) 0.37626(10) 0.0184(6) Uani 1 1 d U . .
H31A H 0.5053 0.3773 0.3723 0.022 Uiso 1 1 calc R . .
H31B H 0.5141 0.3070 0.4037 0.022 Uiso 1 1 calc R . .
C32Y C 0.62707(18) 0.35596(18) 0.38778(11) 0.0233(6) Uani 1 1 d U . .
H32A H 0.6532 0.3114 0.3950 0.028 Uiso 1 1 calc R . .
H32B H 0.6461 0.3935 0.4169 0.028 Uiso 1 1 calc R . .
C33Y C 0.65512(19) 0.3906(2) 0.34447(11) 0.0277(7) Uani 1 1 d U . .
H33A H 0.7175 0.4027 0.3517 0.033 Uiso 1 1 calc R . .
H33B H 0.6343 0.4384 0.3398 0.033 Uiso 1 1 calc R . .
C34Y C 0.62189(17) 0.33663(19) 0.29718(10) 0.0228(6) Uani 1 1 d U . .
H34A H 0.6397 0.3613 0.2699 0.027 Uiso 1 1 calc R . .
H34B H 0.6457 0.2901 0.3007 0.027 Uiso 1 1 calc R . .
C35Y C 0.12463(17) 0.28538(15) 0.04393(10) 0.0146(5) Uani 1 1 d U . .
H35Y H 0.1394 0.3117 0.0161 0.018 Uiso 1 1 calc R . .
C36Y C 0.02926(18) 0.28400(17) 0.03740(12) 0.0234(6) Uani 1 1 d U . .
H36A H 0.0075 0.2528 0.0611 0.028 Uiso 1 1 calc R . .
H36B H 0.0199 0.3360 0.0437 0.028 Uiso 1 1 calc R . .
C37Y C -0.0185(2) 0.25110(19) -0.01463(13) 0.0318(8) Uani 1 1 d U . .
H37A H -0.0796 0.2484 -0.0177 0.038 Uiso 1 1 calc R . .
H37B H -0.0005 0.2855 -0.0379 0.038 Uiso 1 1 calc R . .
C38Y C -0.0028(2) 0.17206(19) -0.02780(12) 0.0300(7) Uani 1 1 d U . .
H38A H -0.0286 0.1357 -0.0080 0.036 Uiso 1 1 calc R . .
H38B H -0.0297 0.1554 -0.0625 0.036 Uiso 1 1 calc R . .
C39Y C 0.09185(19) 0.17222(17) -0.01875(11) 0.0224(6) Uani 1 1 d U . .
H39A H 0.1161 0.2032 -0.0418 0.027 Uiso 1 1 calc R . .
H39B H 0.1005 0.1199 -0.0248 0.027 Uiso 1 1 calc R . .
C40Y C 0.13791(18) 0.20418(15) 0.03356(10) 0.0163(6) Uani 1 1 d U . .
H40A H 0.1989 0.2042 0.0382 0.020 Uiso 1 1 calc R . .
H40B H 0.1161 0.1717 0.0567 0.020 Uiso 1 1 calc R . .
C41Y C 0.11386(16) 0.17766(14) 0.15993(10) 0.0128(5) Uani 1 1 d U . .
H41Y H 0.1170 0.1818 0.1253 0.015 Uiso 1 1 calc R . .
C42Y C 0.01904(17) 0.17184(15) 0.15878(11) 0.0175(6) Uani 1 1 d U . .
H42A H 0.0090 0.1604 0.1910 0.021 Uiso 1 1 calc R . .
H42B H 0.0027 0.2210 0.1520 0.021 Uiso 1 1 calc R . .
C43Y C -0.03551(18) 0.10966(16) 0.11967(11) 0.0215(6) Uani 1 1 d U . .
H43A H -0.0955 0.1055 0.1207 0.026 Uiso 1 1 calc R . .
H43B H -0.0295 0.1234 0.0872 0.026 Uiso 1 1 calc R . .
C44Y C -0.00925(18) 0.03353(16) 0.12776(12) 0.0216(6) Uani 1 1 d U . .
H44A H -0.0415 -0.0045 0.1005 0.026 Uiso 1 1 calc R . .
H44B H -0.0230 0.0163 0.1581 0.026 Uiso 1 1 calc R . .
C45Y C 0.08542(18) 0.03929(15) 0.13135(11) 0.0187(6) Uani 1 1 d U . .
H45A H 0.1010 -0.0099 0.1388 0.022 Uiso 1 1 calc R . .
H45B H 0.0978 0.0503 0.0996 0.022 Uiso 1 1 calc R . .
C46Y C 0.13900(17) 0.10121(14) 0.17069(10) 0.0146(5) Uani 1 1 d U . .
H46A H 0.1995 0.1043 0.1713 0.018 Uiso 1 1 calc R . .
H46B H 0.1301 0.0888 0.2030 0.018 Uiso 1 1 calc R . .
C47Y C 0.18087(17) 0.44453(14) 0.08602(10) 0.0125(5) Uani 1 1 d U . .
H47Y H 0.2302 0.4785 0.1086 0.015 Uiso 1 1 calc R . .
C48Y C 0.19093(19) 0.46017(16) 0.03452(10) 0.0182(6) Uani 1 1 d U . .
H48A H 0.2404 0.4409 0.0282 0.022 Uiso 1 1 calc R . .
H48B H 0.1403 0.4329 0.0102 0.022 Uiso 1 1 calc R . .
C49Y C 0.2027(2) 0.54513(16) 0.02895(11) 0.0208(6) Uani 1 1 d U . .
H49A H 0.2559 0.5719 0.0512 0.025 Uiso 1 1 calc R . .
H49B H 0.2065 0.5535 -0.0048 0.025 Uiso 1 1 calc R . .
C50Y C 0.1288(2) 0.57704(17) 0.04054(11) 0.0240(7) Uani 1 1 d U . .
H50A H 0.0769 0.5553 0.0154 0.029 Uiso 1 1 calc R . .
H50B H 0.1399 0.6326 0.0397 0.029 Uiso 1 1 calc R . .
C51Y C 0.1149(2) 0.55894(16) 0.09074(11) 0.0225(6) Uani 1 1 d U . .
H51A H 0.0645 0.5777 0.0961 0.027 Uiso 1 1 calc R . .
H51B H 0.1641 0.5856 0.1162 0.027 Uiso 1 1 calc R . .
C52Y C 0.10249(18) 0.47350(16) 0.09537(11) 0.0192(6) Uani 1 1 d U . .
H52A H 0.0513 0.4466 0.0714 0.023 Uiso 1 1 calc R . .
H52B H 0.0953 0.4637 0.1283 0.023 Uiso 1 1 calc R . .
C53Y C 0.13414(17) 0.28678(15) 0.24604(10) 0.0142(5) Uani 1 1 d U . .
H53Y H 0.0717 0.2721 0.2334 0.017 Uiso 1 1 calc R . .
C54Y C 0.15117(18) 0.37029(15) 0.26704(10) 0.0171(6) Uani 1 1 d U . .
H54A H 0.2126 0.3886 0.2793 0.021 Uiso 1 1 calc R . .
H54B H 0.1307 0.4013 0.2410 0.021 Uiso 1 1 calc R . .
C55Y C 0.1067(2) 0.37981(17) 0.30867(11) 0.0223(6) Uani 1 1 d U . .
H55A H 0.1220 0.4332 0.3231 0.027 Uiso 1 1 calc R . .
H55B H 0.0449 0.3675 0.2955 0.027 Uiso 1 1 calc R . .
C56Y C 0.1312(2) 0.32850(18) 0.34830(11) 0.0261(7) Uani 1 1 d U . .
H56A H 0.0998 0.3346 0.3739 0.031 Uiso 1 1 calc R . .
H56B H 0.1922 0.3435 0.3635 0.031 Uiso 1 1 calc R . .
C57Y C 0.1111(2) 0.24552(18) 0.32682(11) 0.0252(7) Uani 1 1 d U . .
H57A H 0.0496 0.2295 0.3137 0.030 Uiso 1 1 calc R . .
H57B H 0.1287 0.2133 0.3527 0.030 Uiso 1 1 calc R . .
C58Y C 0.15709(18) 0.23495(16) 0.28614(10) 0.0181(6) Uani 1 1 d U . .
H58A H 0.1416 0.1815 0.2718 0.022 Uiso 1 1 calc R . .
H58B H 0.2187 0.2468 0.2999 0.022 Uiso 1 1 calc R . .
C59Y C 0.14394(16) 0.33438(14) 0.15113(10) 0.0124(5) Uani 1 1 d U . .
H59A H 0.1530 0.3845 0.1698 0.015 Uiso 1 1 calc R . .
H59B H 0.0824 0.3175 0.1383 0.015 Uiso 1 1 calc R . .
C60Y C 0.52698(16) 0.31534(14) 0.18529(9) 0.0116(5) Uani 1 1 d U . .
H60A H 0.5476 0.3686 0.1994 0.014 Uiso 1 1 calc R . .
H60B H 0.5771 0.2924 0.1854 0.014 Uiso 1 1 calc R . .
C61Y C -0.06563(16) 0.76478(15) 0.26562(10) 0.0144(5) Uani 1 1 d U . .
H61A H -0.1218 0.7423 0.2705 0.017 Uiso 1 1 calc R . .
H61B H -0.0749 0.7919 0.2362 0.017 Uiso 1 1 calc R . .
C62Y C 0.33088(16) 0.83670(14) 0.31821(9) 0.0110(5) Uani 1 1 d U . .
H62A H 0.3880 0.8313 0.3355 0.013 Uiso 1 1 calc R . .
H62B H 0.3379 0.8759 0.2958 0.013 Uiso 1 1 calc R . .
C63Y C -0.07462(18) 0.64521(16) 0.19231(10) 0.0192(6) Uani 1 1 d U . .
H63Y H -0.1320 0.6245 0.1972 0.023 Uiso 1 1 calc R . .
C64Y C -0.0898(2) 0.69654(18) 0.15232(11) 0.0258(7) Uani 1 1 d U . .
H64A H -0.0364 0.7153 0.1428 0.031 Uiso 1 1 calc R . .
H64B H -0.1107 0.7407 0.1641 0.031 Uiso 1 1 calc R . .
C65Y C -0.1554(2) 0.65196(19) 0.10817(11) 0.0282(7) Uani 1 1 d U . .
H65A H -0.2101 0.6374 0.1172 0.034 Uiso 1 1 calc R . .
H65B H -0.1636 0.6847 0.0814 0.034 Uiso 1 1 calc R . .
C66Y C -0.1275(2) 0.5809(2) 0.09065(12) 0.0315(8) Uani 1 1 d U . .
H66A H -0.1734 0.5513 0.0644 0.038 Uiso 1 1 calc R . .
H66B H -0.0778 0.5961 0.0768 0.038 Uiso 1 1 calc R . .
C67Y C -0.1052(2) 0.53136(18) 0.13060(12) 0.0281(7) Uani 1 1 d U . .
H67A H -0.0808 0.4900 0.1182 0.034 Uiso 1 1 calc R . .
H67B H -0.1572 0.5082 0.1402 0.034 Uiso 1 1 calc R . .
C68Y C -0.04256(18) 0.57549(16) 0.17502(10) 0.0188(6) Uani 1 1 d U . .
H68A H 0.0125 0.5920 0.1669 0.023 Uiso 1 1 calc R . .
H68B H -0.0343 0.5424 0.2015 0.023 Uiso 1 1 calc R . .
C69Y C -0.04834(17) 0.61841(15) 0.29499(10) 0.0148(5) Uani 1 1 d U . .
H69Y H -0.0427 0.6497 0.3264 0.018 Uiso 1 1 calc R . .
C70Y C -0.14373(18) 0.58231(17) 0.27824(12) 0.0215(6) Uani 1 1 d U . .
H70A H -0.1766 0.6224 0.2699 0.026 Uiso 1 1 calc R . .
H70B H -0.1533 0.5465 0.2488 0.026 Uiso 1 1 calc R . .
C71Y C -0.1742(2) 0.54020(19) 0.31857(13) 0.0298(7) Uani 1 1 d U . .
H71A H -0.1686 0.5768 0.3472 0.036 Uiso 1 1 calc R . .
H71B H -0.2345 0.5165 0.3069 0.036 Uiso 1 1 calc R . .
C72Y C -0.1232(2) 0.47936(19) 0.33352(13) 0.0303(7) Uani 1 1 d U . .
H72A H -0.1333 0.4400 0.3059 0.036 Uiso 1 1 calc R . .
H72B H -0.1418 0.4550 0.3607 0.036 Uiso 1 1 calc R . .
C73Y C -0.02930(18) 0.51385(17) 0.34919(11) 0.0219(6) Uani 1 1 d U . .
H73A H 0.0029 0.4732 0.3574 0.026 Uiso 1 1 calc R . .
H73B H -0.0188 0.5498 0.3787 0.026 Uiso 1 1 calc R . .
C74Y C 0.00201(17) 0.55566(15) 0.30882(10) 0.0169(6) Uani 1 1 d U . .
H74A H 0.0627 0.5782 0.3203 0.020 Uiso 1 1 calc R . .
H74B H -0.0050 0.5194 0.2799 0.020 Uiso 1 1 calc R . .
C75Y C 0.32553(16) 0.66818(14) 0.30974(10) 0.0128(5) Uani 1 1 d U . .
H75Y H 0.3176 0.6287 0.2819 0.015 Uiso 1 1 calc R . .
C76Y C 0.28631(17) 0.62590(15) 0.34743(10) 0.0152(5) Uani 1 1 d U . .
H76A H 0.3005 0.6584 0.3787 0.018 Uiso 1 1 calc R . .
H76B H 0.2242 0.6137 0.3359 0.018 Uiso 1 1 calc R . .
C77Y C 0.32061(19) 0.55283(16) 0.35474(11) 0.0202(6) Uani 1 1 d U . .
H77A H 0.2952 0.5254 0.3788 0.024 Uiso 1 1 calc R . .
H77B H 0.3045 0.5199 0.3236 0.024 Uiso 1 1 calc R . .
C78Y C 0.41647(19) 0.56993(17) 0.37259(11) 0.0237(7) Uani 1 1 d U . .
H78A H 0.4373 0.5218 0.3745 0.028 Uiso 1 1 calc R . .
H78B H 0.4321 0.5972 0.4057 0.028 Uiso 1 1 calc R . .
C79Y C 0.45860(19) 0.61790(17) 0.33881(11) 0.0223(6) Uani 1 1 d U . .
H79A H 0.4510 0.5873 0.3074 0.027 Uiso 1 1 calc R . .
H79B H 0.5198 0.6326 0.3534 0.027 Uiso 1 1 calc R . .
C80Y C 0.42201(17) 0.68937(16) 0.32968(10) 0.0174(6) Uani 1 1 d U . .
H80A H 0.4481 0.7171 0.3060 0.021 Uiso 1 1 calc R . .
H80B H 0.4350 0.7230 0.3604 0.021 Uiso 1 1 calc R . .
C81Y C 0.32033(16) 0.75656(14) 0.22497(9) 0.0120(5) Uani 1 1 d U . .
H81Y H 0.2804 0.7821 0.2030 0.014 Uiso 1 1 calc R . .
C82Y C 0.31430(18) 0.67850(15) 0.19748(10) 0.0163(6) Uani 1 1 d U . .
H82A H 0.3551 0.6514 0.2166 0.020 Uiso 1 1 calc R . .
H82B H 0.2570 0.6481 0.1938 0.020 Uiso 1 1 calc R . .
C83Y C 0.3328(2) 0.68678(17) 0.14707(11) 0.0233(6) Uani 1 1 d U . .
H83A H 0.3309 0.6361 0.1308 0.028 Uiso 1 1 calc R . .
H83B H 0.2889 0.7097 0.1269 0.028 Uiso 1 1 calc R . .
C84Y C 0.4191(2) 0.73614(18) 0.15107(12) 0.0262(7) Uani 1 1 d U . .
H84A H 0.4278 0.7434 0.1181 0.031 Uiso 1 1 calc R . .
H84B H 0.4634 0.7103 0.1679 0.031 Uiso 1 1 calc R . .
C85Y C 0.42711(18) 0.81308(16) 0.17900(10) 0.0191(6) Uani 1 1 d U . .
H85A H 0.3872 0.8413 0.1602 0.023 Uiso 1 1 calc R . .
H85B H 0.4849 0.8425 0.1827 0.023 Uiso 1 1 calc R . .
C86Y C 0.40876(17) 0.80535(16) 0.22972(10) 0.0162(6) Uani 1 1 d U . .
H86A H 0.4116 0.8561 0.2461 0.019 Uiso 1 1 calc R . .
H86B H 0.4519 0.7815 0.2498 0.019 Uiso 1 1 calc R . .
C87Y C 0.31279(16) 0.81659(15) 0.41531(9) 0.0129(5) Uani 1 1 d U . .
H87Y H 0.3058 0.7636 0.4002 0.015 Uiso 1 1 calc R . .
C88Y C 0.40813(17) 0.84007(16) 0.43934(10) 0.0152(5) Uani 1 1 d U . .
H88A H 0.4405 0.8450 0.4138 0.018 Uiso 1 1 calc R . .
H88B H 0.4191 0.8899 0.4587 0.018 Uiso 1 1 calc R . .
C89Y C 0.43739(18) 0.78100(17) 0.47243(10) 0.0201(6) Uani 1 1 d U . .
H89A H 0.4305 0.7322 0.4525 0.024 Uiso 1 1 calc R . .
H89B H 0.4980 0.7978 0.4882 0.024 Uiso 1 1 calc R . .
C90Y C 0.38669(19) 0.76969(19) 0.51149(11) 0.0248(7) Uani 1 1 d U . .
H90A H 0.3993 0.8166 0.5340 0.030 Uiso 1 1 calc R . .
H90B H 0.4036 0.7285 0.5306 0.030 Uiso 1 1 calc R . .
C91Y C 0.29170(19) 0.74975(18) 0.48843(11) 0.0237(7) Uani 1 1 d U . .
H91A H 0.2604 0.7461 0.5145 0.028 Uiso 1 1 calc R . .
H91B H 0.2783 0.6997 0.4691 0.028 Uiso 1 1 calc R . .
C92Y C 0.26258(18) 0.80926(17) 0.45532(10) 0.0179(6) Uani 1 1 d U . .
H92A H 0.2719 0.8587 0.4748 0.021 Uiso 1 1 calc R . .
H92B H 0.2016 0.7938 0.4402 0.021 Uiso 1 1 calc R . .
C93Y C 0.34057(17) 0.96847(15) 0.38227(10) 0.0138(5) Uani 1 1 d U . .
H93Y H 0.3979 0.9619 0.3996 0.017 Uiso 1 1 calc R . .
C94Y C 0.35506(17) 1.01700(15) 0.34076(10) 0.0156(6) Uani 1 1 d U . .
H94A H 0.3783 0.9888 0.3175 0.019 Uiso 1 1 calc R . .
H94B H 0.3008 1.0282 0.3231 0.019 Uiso 1 1 calc R . .
C95Y C 0.41681(18) 1.09116(15) 0.36197(11) 0.0195(6) Uani 1 1 d U . .
H95A H 0.4723 1.0798 0.3774 0.023 Uiso 1 1 calc R . .
H95B H 0.4246 1.1228 0.3354 0.023 Uiso 1 1 calc R . .
C96Y C 0.3846(2) 1.13515(16) 0.39966(12) 0.0253(7) Uani 1 1 d U . .
H96A H 0.4267 1.1816 0.4136 0.030 Uiso 1 1 calc R . .
H96B H 0.3316 1.1504 0.3837 0.030 Uiso 1 1 calc R . .
C97Y C 0.3690(2) 1.08676(17) 0.44034(11) 0.0253(7) Uani 1 1 d U . .
H97A H 0.3456 1.1152 0.4634 0.030 Uiso 1 1 calc R . .
H97B H 0.4232 1.0758 0.4583 0.030 Uiso 1 1 calc R . .
C98Y C 0.30730(18) 1.01194(15) 0.41998(10) 0.0185(6) Uani 1 1 d U . .
H98A H 0.2514 1.0226 0.4046 0.022 Uiso 1 1 calc R . .
H98B H 0.3005 0.9806 0.4468 0.022 Uiso 1 1 calc R . .
C99Y C -0.05096(18) 0.92176(16) 0.29864(11) 0.0203(6) Uani 1 1 d U . .
H99Y H -0.0153 0.9423 0.2763 0.024 Uiso 1 1 calc R . .
F140 F 0.2186(3) 0.0520(2) 0.0246(2) 0.0830(17) Uani 0.628(6) 1 d PU A 1
C165 C 0.2464(6) -0.1200(6) 0.0804(3) 0.046(2) Uani 0.628(6) 1 d PU A 1
H165 H 0.2512 -0.1432 0.1098 0.055 Uiso 0.628(6) 1 calc PR A 1
C160 C 0.2461(6) -0.1582(5) 0.0387(5) 0.047(2) Uani 0.628(6) 1 d PU A 1
H160 H 0.2545 -0.2088 0.0399 0.057 Uiso 0.628(6) 1 calc PR A 1
C161 C 0.2346(6) -0.1304(5) -0.0067(3) 0.042(2) Uani 0.628(6) 1 d PU A 1
H161 H 0.2337 -0.1614 -0.0352 0.050 Uiso 0.628(6) 1 calc PR A 1
C163 C 0.2295(5) -0.0142(4) 0.0354(3) 0.0335(16) Uani 0.628(6) 1 d PU A 1
C162 C 0.2244(5) -0.0554(6) -0.0085(3) 0.042(2) Uani 0.628(6) 1 d PU A 1
H162 H 0.2145 -0.0336 -0.0384 0.050 Uiso 0.628(6) 1 calc PR A 1
C164 C 0.2393(5) -0.0457(6) 0.0789(3) 0.0345(17) Uani 0.628(6) 1 d PU A 1
H164 H 0.2412 -0.0156 0.1080 0.041 Uiso 0.628(6) 1 calc PR A 1
F141 F 0.2506(9) -0.2193(8) 0.0493(5) 0.143(5) Uani 0.372(6) 1 d PU A 2
C145 C 0.2376(6) -0.0783(7) -0.0135(3) 0.033(3) Uani 0.372(6) 1 d PGU A 2
H145 H 0.2320 -0.0741 -0.0473 0.040 Uiso 0.372(6) 1 calc PR A 2
C144 C 0.2529(7) -0.1451(5) 0.0054(4) 0.032(4) Uani 0.372(6) 1 d PGU A 2
H144 H 0.2578 -0.1865 -0.0154 0.039 Uiso 0.372(6) 1 calc PR A 2
C143 C 0.2610(8) -0.1512(5) 0.0548(4) 0.061(6) Uani 0.372(6) 1 d PGU A 2
C142 C 0.2537(8) -0.0905(7) 0.0853(3) 0.036(3) Uani 0.372(6) 1 d PGU A 2
H142 H 0.2593 -0.0947 0.1190 0.044 Uiso 0.372(6) 1 calc PR A 2
C141 C 0.2384(7) -0.0237(6) 0.0664(5) 0.040(4) Uani 0.372(6) 1 d PGU A 2
H141 H 0.2335 0.0177 0.0872 0.048 Uiso 0.372(6) 1 calc PR A 2
C140 C 0.2303(7) -0.0176(5) 0.0170(5) 0.044(4) Uani 0.372(6) 1 d PGU A 2
H140 H 0.2198 0.0280 0.0040 0.052 Uiso 0.372(6) 1 calc PR A 2
F11 F 0.7000(4) 0.6964(3) 0.16403(19) 0.0830(17) Uani 0.628(6) 1 d PU A 1
C130 C 0.6767(7) 0.7133(8) 0.2038(5) 0.030(2) Uani 0.628(6) 1 d PU A 1
C131 C 0.6561(12) 0.6563(11) 0.2350(5) 0.036(3) Uani 0.628(6) 1 d PU A 1
H131 H 0.6551 0.6053 0.2242 0.043 Uiso 0.628(6) 1 calc PR A 1
C132 C 0.6394(9) 0.6693(7) 0.2752(6) 0.037(2) Uani 0.628(6) 1 d PU A 1
H132 H 0.6337 0.6302 0.2959 0.045 Uiso 0.628(6) 1 calc PR A 1
C133 C 0.6294(8) 0.7406(6) 0.2893(5) 0.029(2) Uani 0.628(6) 1 d PU A 1
H133 H 0.6142 0.7503 0.3191 0.035 Uiso 0.628(6) 1 calc PR A 1
C134 C 0.6413(10) 0.7974(6) 0.2607(5) 0.028(3) Uani 0.628(6) 1 d PU A 1
H134 H 0.6356 0.8471 0.2709 0.034 Uiso 0.628(6) 1 calc PR A 1
C135 C 0.6626(13) 0.7815(10) 0.2145(8) 0.044(5) Uani 0.628(6) 1 d PU A 1
H135 H 0.6663 0.8190 0.1926 0.053 Uiso 0.628(6) 1 calc PR A 1
F12 F 0.6711(6) 0.5907(6) 0.2154(4) 0.098(3) Uani 0.372(6) 1 d PU A 2
C180 C 0.6584(12) 0.7160(14) 0.1970(9) 0.033(5) Uani 0.372(6) 1 d PU A 2
H180 H 0.6545 0.7042 0.1633 0.040 Uiso 0.372(6) 1 calc PR A 2
C181 C 0.6560(19) 0.6597(16) 0.2250(8) 0.025(4) Uani 0.372(6) 1 d PU A 2
C182 C 0.6276(16) 0.6815(14) 0.2722(11) 0.037(2) Uani 0.372(6) 1 d PU A 2
H182 H 0.6118 0.6440 0.2923 0.045 Uiso 0.372(6) 1 calc PR A 2
C183 C 0.6260(14) 0.7603(9) 0.2848(8) 0.024(4) Uani 0.372(6) 1 d PU A 2
H183 H 0.6124 0.7751 0.3144 0.029 Uiso 0.372(6) 1 calc PR A 2
C184 C 0.6439(15) 0.8132(10) 0.2542(7) 0.017(3) Uani 0.372(6) 1 d PU A 2
H184 H 0.6398 0.8642 0.2618 0.020 Uiso 0.372(6) 1 calc PR A 2
C185 C 0.6667(17) 0.7937(15) 0.2148(11) 0.021(4) Uani 0.372(6) 1 d PU A 2
H185 H 0.6894 0.8322 0.1972 0.025 Uiso 0.372(6) 1 calc PR A 2

loop_
_atom_site_aniso_label
_atom_site_aniso_U_11
_atom_site_aniso_U_22
_atom_site_aniso_U_33
_atom_site_aniso_U_23
_atom_site_aniso_U_13
_atom_site_aniso_U_12
O1Y 0.0192(10) 0.0163(10) 0.0273(11) 0.0088(8) 0.0057(9) 0.0026(8)
P1Y 0.0091(3) 0.0111(3) 0.0113(3) 0.0026(3) 0.0025(3) 0.0015(3)
Ga1Y 0.01375(14) 0.00963(14) 0.01458(15) 0.00183(11) 0.00236(12) 0.00198(11)
Cl12 0.0363(5) 0.0255(4) 0.0626(6) 0.0151(4) 0.0103(4) 0.0051(4)
Cl11 0.0408(5) 0.0365(5) 0.0233(4) -0.0021(3) 0.0059(4) -0.0013(4)
Cl10 0.0159(3) 0.0379(4) 0.0319(4) -0.0022(3) 0.0084(3) 0.0070(3)
Cl1Y 0.0168(3) 0.0135(3) 0.0222(3) -0.0004(3) 0.0026(3) -0.0014(3)
Fe1Y 0.00872(17) 0.01030(18) 0.01087(18) 0.00291(14) 0.00168(14) 0.00207(14)
C1Y 0.0102(12) 0.0191(14) 0.0166(13) 0.0015(11) 0.0022(10) 0.0037(11)
F2U 0.087(2) 0.088(2) 0.092(2) 0.0371(17) 0.0285(17) 0.0466(17)
C2Y 0.0094(12) 0.0162(13) 0.0185(14) 0.0034(11) 0.0020(10) 0.0046(10)
P2Y 0.0078(3) 0.0090(3) 0.0118(3) 0.0026(2) 0.0015(2) 0.0009(2)
Ga2Y 0.01239(14) 0.01134(14) 0.01466(15) 0.00427(11) 0.00333(11) 0.00176(11)
Cl2Y 0.0195(3) 0.0119(3) 0.0210(3) 0.0010(3) 0.0048(3) 0.0055(3)
Fe2Y 0.00790(17) 0.00824(17) 0.01161(18) 0.00294(14) 0.00171(14) 0.00147(14)
O2Y 0.0216(11) 0.0330(12) 0.0132(10) 0.0021(9) 0.0029(8) 0.0060(9)
C3Y 0.0076(12) 0.0154(13) 0.0156(13) 0.0043(11) 0.0028(10) 0.0030(10)
P3Y 0.0084(3) 0.0099(3) 0.0130(3) 0.0035(3) 0.0023(3) 0.0019(2)
Ga3Y 0.01604(16) 0.02107(17) 0.02219(17) 0.00184(13) 0.00419(13) 0.00271(13)
Cl3Y 0.0159(3) 0.0161(3) 0.0196(3) 0.0071(3) 0.0060(3) 0.0009(3)
Fe3Y 0.00886(17) 0.00866(17) 0.01057(18) 0.00105(14) 0.00165(14) 0.00035(14)
O3Y 0.0155(9) 0.0128(10) 0.0169(10) 0.0025(8) 0.0033(8) 0.0016(8)
C211 0.0363(19) 0.046(2) 0.039(2) 0.0102(17) 0.0037(16) -0.0035(17)
F4C 0.132(3) 0.191(4) 0.0572(19) -0.004(2) 0.035(2) -0.064(3)
C205 0.046(2) 0.049(2) 0.061(3) 0.017(2) 0.0020(19) 0.0142(19)
C212 0.041(2) 0.048(2) 0.049(2) 0.0120(18) 0.0130(18) 0.0048(17)
C210 0.051(2) 0.061(3) 0.064(3) 0.031(2) 0.015(2) 0.032(2)
C195 0.076(3) 0.055(2) 0.042(2) 0.0035(19) 0.032(2) 0.021(2)
C191 0.055(3) 0.113(4) 0.042(2) 0.026(2) 0.024(2) 0.041(3)
C204 0.057(3) 0.051(2) 0.064(3) 0.021(2) 0.007(2) 0.021(2)
C194 0.050(2) 0.074(3) 0.042(2) 0.008(2) 0.0191(19) 0.015(2)
C213 0.070(3) 0.072(3) 0.070(3) 0.032(2) 0.034(2) 0.036(2)
C201 0.050(3) 0.056(3) 0.110(4) 0.046(3) 0.007(3) 0.002(2)
C192 0.085(3) 0.064(3) 0.063(3) 0.028(2) 0.031(2) 0.036(3)
C193 0.071(3) 0.067(3) 0.051(2) 0.013(2) 0.031(2) 0.012(2)
C190 0.070(3) 0.096(3) 0.026(2) 0.008(2) 0.011(2) -0.030(3)
P4Y 0.0094(3) 0.0095(3) 0.0124(3) 0.0028(3) 0.0010(3) 0.0022(2)
Ga4Y 0.01282(15) 0.02060(17) 0.02552(18) 0.00250(13) 0.00438(13) 0.00421(13)
Cl4Y 0.0152(3) 0.0250(4) 0.0262(4) 0.0148(3) 0.0022(3) 0.0042(3)
Fe4Y 0.00986(18) 0.00944(18) 0.01332(19) 0.00032(14) 0.00289(15) 0.00085(14)
C4Y 0.0079(12) 0.0165(13) 0.0176(13) 0.0034(11) 0.0022(10) 0.0041(10)
O4Y 0.0171(10) 0.0177(10) 0.0259(11) 0.0118(9) 0.0048(8) 0.0034(8)
F50 0.161(4) 0.162(4) 0.228(4) -0.039(3) -0.043(3) 0.086(3)
C200 0.056(3) 0.090(3) 0.102(4) -0.039(3) -0.022(3) 0.031(3)
C203 0.084(3) 0.082(3) 0.099(4) 0.041(3) 0.028(3) 0.050(3)
C202 0.082(3) 0.101(4) 0.107(4) 0.029(3) 0.043(3) 0.029(3)
C214 0.127(4) 0.108(4) 0.094(4) 0.057(3) 0.059(3) 0.071(3)
C215 0.119(4) 0.108(4) 0.091(3) 0.044(3) 0.059(3) 0.072(3)
C5Y 0.0115(12) 0.0140(13) 0.0204(15) 0.0059(11) 0.0025(11) 0.0038(10)
P5Y 0.0095(3) 0.0085(3) 0.0105(3) 0.0009(2) 0.0022(2) 0.0006(2)
Cl5Y 0.0255(5) 0.0449(6) 0.1138(10) 0.0308(6) 0.0325(6) 0.0072(4)
O5Y 0.0197(10) 0.0234(11) 0.0177(11) -0.0007(9) 0.0025(8) 0.0068(8)
C6Y 0.0086(12) 0.0151(14) 0.0147(13) 0.0012(10) 0.0029(10) -0.0016(10)
P6Y 0.0101(3) 0.0094(3) 0.0108(3) 0.0005(2) 0.0025(3) -0.0004(2)
Cl6Y 0.0634(6) 0.0433(5) 0.0229(4) -0.0106(4) -0.0011(4) 0.0223(5)
O6Y 0.0167(10) 0.0115(10) 0.0262(11) -0.0006(8) 0.0055(8) 0.0010(8)
C7Y 0.0074(12) 0.0112(12) 0.0162(13) -0.0016(10) 0.0014(10) 0.0017(10)
P7Y 0.0106(3) 0.0117(3) 0.0168(3) 0.0014(3) 0.0041(3) 0.0028(3)
Cl7Y 0.0416(5) 0.0347(4) 0.0206(4) -0.0014(3) -0.0035(3) 0.0112(4)
O7Y 0.0140(9) 0.0136(9) 0.0139(9) 0.0020(8) 0.0031(7) 0.0010(7)
C8Y 0.0119(13) 0.0168(13) 0.0201(14) 0.0006(11) 0.0023(11) -0.0001(11)
P8Y 0.0090(3) 0.0110(3) 0.0133(3) 0.0007(3) 0.0014(3) 0.0002(3)
Cl8Y 0.0262(4) 0.0280(4) 0.0418(5) 0.0144(3) 0.0178(3) 0.0093(3)
O8Y 0.0226(11) 0.0268(11) 0.0224(11) -0.0056(9) 0.0090(9) 0.0011(9)
C9Y 0.0127(13) 0.0186(14) 0.0200(14) 0.0003(11) 0.0047(11) 0.0019(11)
Cl9Y 0.0112(3) 0.0318(4) 0.0495(5) 0.0017(4) 0.0032(3) 0.0068(3)
O9Y 0.0216(11) 0.0138(10) 0.0360(12) 0.0052(9) 0.0077(9) 0.0032(8)
C10Y 0.0087(12) 0.0132(13) 0.0174(14) 0.0010(10) 0.0005(10) 0.0003(10)
O10Y 0.0184(10) 0.0222(10) 0.0136(10) 0.0028(8) 0.0028(8) 0.0010(8)
C109 0.0296(16) 0.0355(17) 0.0196(15) 0.0057(13) 0.0103(13) 0.0104(14)
C108 0.0294(17) 0.0442(19) 0.0306(17) 0.0125(15) 0.0179(14) 0.0092(15)
C107 0.0221(16) 0.050(2) 0.0420(19) 0.0171(16) 0.0196(15) 0.0130(15)
C106 0.0167(14) 0.0357(17) 0.0290(16) 0.0113(14) 0.0088(13) 0.0050(13)
C105 0.0144(13) 0.0191(14) 0.0187(14) 0.0013(11) 0.0075(11) 0.0053(11)
C104 0.0217(15) 0.0302(17) 0.0397(18) 0.0114(14) 0.0062(14) 0.0136(13)
C103 0.039(2) 0.047(2) 0.054(2) 0.0256(18) 0.0159(17) 0.0275(17)
C102 0.053(2) 0.0350(19) 0.073(3) 0.0259(19) 0.030(2) 0.0295(18)
C101 0.055(2) 0.0192(16) 0.070(3) 0.0105(17) 0.031(2) 0.0143(16)
C100 0.0304(17) 0.0156(14) 0.0424(19) 0.0008(13) 0.0160(14) 0.0076(13)
C11Y 0.0114(12) 0.0169(13) 0.0164(13) 0.0067(11) 0.0044(10) 0.0007(10)
C110 0.0179(14) 0.0220(14) 0.0189(14) 0.0019(11) 0.0064(11) 0.0049(11)
C12Y 0.0175(14) 0.0249(15) 0.0181(14) 0.0097(12) 0.0051(11) 0.0030(12)
C13Y 0.0201(15) 0.0394(18) 0.0219(15) 0.0147(13) 0.0078(12) 0.0039(13)
C14Y 0.0207(15) 0.0338(17) 0.0365(18) 0.0222(15) 0.0088(13) 0.0001(13)
C15Y 0.0188(14) 0.0238(15) 0.0321(17) 0.0102(13) 0.0050(13) -0.0034(12)
C16Y 0.0172(14) 0.0149(13) 0.0237(15) 0.0057(11) 0.0044(12) -0.0010(11)
C17Y 0.0153(13) 0.0128(13) 0.0155(13) 0.0015(10) 0.0051(11) 0.0034(10)
C18Y 0.0190(14) 0.0179(14) 0.0183(14) -0.0013(11) 0.0043(11) 0.0019(11)
C19Y 0.0299(16) 0.0206(15) 0.0248(16) -0.0067(12) 0.0020(13) 0.0030(13)
C20Y 0.0367(18) 0.0272(17) 0.0343(18) -0.0087(14) 0.0088(15) 0.0130(14)
C21Y 0.0261(16) 0.0218(15) 0.0295(16) -0.0052(13) 0.0071(13) 0.0104(13)
C22Y 0.0155(13) 0.0182(14) 0.0195(14) 0.0000(11) 0.0059(11) 0.0058(11)
C24Y 0.0144(13) 0.0106(12) 0.0201(14) 0.0025(10) 0.0029(11) 0.0022(10)
C23Y 0.0111(12) 0.0108(12) 0.0160(13) 0.0033(10) 0.0019(10) 0.0022(10)
C25Y 0.0207(14) 0.0105(13) 0.0273(15) 0.0040(11) 0.0076(12) 0.0036(11)
C26Y 0.0249(15) 0.0154(14) 0.0414(18) 0.0053(13) 0.0120(14) 0.0097(12)
C27Y 0.0159(14) 0.0205(15) 0.0436(19) 0.0060(13) 0.0034(13) 0.0077(12)
C28Y 0.0125(13) 0.0165(14) 0.0317(16) 0.0060(12) 0.0049(12) 0.0034(11)
C29Y 0.0102(12) 0.0125(12) 0.0122(12) 0.0029(10) 0.0006(10) -0.0016(10)
C30Y 0.0155(13) 0.0159(13) 0.0149(13) 0.0031(11) 0.0015(11) -0.0011(11)
C31Y 0.0166(13) 0.0228(14) 0.0138(13) 0.0051(11) 0.0028(11) -0.0014(11)
C32Y 0.0185(14) 0.0302(16) 0.0156(14) 0.0022(12) -0.0010(11) -0.0038(12)
C33Y 0.0176(14) 0.0381(18) 0.0178(15) 0.0027(13) -0.0017(12) -0.0132(13)
C34Y 0.0108(13) 0.0386(17) 0.0154(14) 0.0049(12) 0.0017(11) -0.0038(12)
C35Y 0.0153(13) 0.0112(12) 0.0149(13) 0.0015(10) -0.0008(10) 0.0015(10)
C36Y 0.0167(14) 0.0187(14) 0.0315(16) -0.0030(12) -0.0003(12) 0.0039(12)
C37Y 0.0208(15) 0.0286(17) 0.0372(18) -0.0017(14) -0.0111(14) 0.0060(13)
C38Y 0.0258(16) 0.0278(17) 0.0274(17) -0.0042(13) -0.0073(13) 0.0005(13)
C39Y 0.0259(15) 0.0174(14) 0.0202(15) -0.0026(12) 0.0009(12) 0.0017(12)
C40Y 0.0173(13) 0.0148(13) 0.0158(13) 0.0006(11) 0.0020(11) 0.0033(11)
C41Y 0.0112(12) 0.0117(12) 0.0147(13) 0.0019(10) 0.0019(10) 0.0010(10)
C42Y 0.0109(13) 0.0134(13) 0.0275(15) 0.0045(11) 0.0028(11) 0.0017(10)
C43Y 0.0125(13) 0.0181(14) 0.0300(16) 0.0038(12) -0.0010(12) -0.0005(11)
C44Y 0.0167(14) 0.0147(14) 0.0299(16) 0.0011(12) 0.0023(12) -0.0021(11)
C45Y 0.0209(14) 0.0123(13) 0.0248(15) 0.0038(11) 0.0086(12) 0.0032(11)
C46Y 0.0136(13) 0.0116(12) 0.0202(14) 0.0055(11) 0.0063(11) 0.0025(10)
C47Y 0.0138(13) 0.0096(12) 0.0139(13) 0.0020(10) 0.0012(10) 0.0036(10)
C48Y 0.0237(14) 0.0163(14) 0.0151(14) 0.0058(11) 0.0028(11) 0.0057(11)
C49Y 0.0301(16) 0.0181(14) 0.0149(14) 0.0062(11) 0.0046(12) 0.0061(12)
C50Y 0.0294(16) 0.0163(14) 0.0267(16) 0.0080(12) 0.0012(13) 0.0098(12)
C51Y 0.0264(15) 0.0158(14) 0.0282(16) 0.0052(12) 0.0068(13) 0.0098(12)
C52Y 0.0171(14) 0.0161(14) 0.0256(15) 0.0052(11) 0.0043(12) 0.0060(11)
C53Y 0.0121(12) 0.0150(13) 0.0173(13) 0.0050(11) 0.0056(10) 0.0039(10)
C54Y 0.0187(14) 0.0157(13) 0.0186(14) 0.0027(11) 0.0060(11) 0.0056(11)
C55Y 0.0244(15) 0.0202(14) 0.0245(15) -0.0012(12) 0.0104(12) 0.0056(12)
C56Y 0.0310(17) 0.0290(16) 0.0215(15) 0.0011(13) 0.0123(13) 0.0070(13)
C57Y 0.0310(16) 0.0281(16) 0.0211(15) 0.0070(12) 0.0143(13) 0.0057(13)
C58Y 0.0219(14) 0.0175(14) 0.0177(14) 0.0053(11) 0.0083(11) 0.0057(11)
C59Y 0.0109(12) 0.0110(12) 0.0159(13) 0.0042(10) 0.0030(10) 0.0028(10)
C60Y 0.0103(12) 0.0104(12) 0.0139(13) 0.0022(10) 0.0029(10) 0.0011(10)
C61Y 0.0107(12) 0.0132(13) 0.0185(14) 0.0017(10) 0.0019(10) 0.0017(10)
C62Y 0.0103(12) 0.0099(12) 0.0117(12) 0.0015(10) 0.0021(10) -0.0004(10)
C63Y 0.0134(13) 0.0223(14) 0.0174(14) -0.0028(11) -0.0028(11) 0.0013(11)
C64Y 0.0212(15) 0.0279(16) 0.0250(16) 0.0061(13) 0.0002(12) 0.0009(13)
C65Y 0.0252(16) 0.0346(17) 0.0194(15) 0.0076(13) -0.0038(13) 0.0009(14)
C66Y 0.0327(17) 0.0380(18) 0.0184(15) -0.0026(13) 0.0003(13) 0.0017(15)
C67Y 0.0244(16) 0.0272(16) 0.0278(16) -0.0054(13) 0.0016(13) 0.0007(13)
C68Y 0.0163(13) 0.0186(14) 0.0188(14) -0.0044(11) 0.0017(11) 0.0009(11)
C69Y 0.0129(13) 0.0143(13) 0.0170(13) 0.0027(10) 0.0053(11) -0.0002(10)
C70Y 0.0130(13) 0.0197(14) 0.0316(16) 0.0079(12) 0.0052(12) 0.0004(11)
C71Y 0.0174(15) 0.0319(17) 0.0430(19) 0.0185(15) 0.0118(14) 0.0011(13)
C72Y 0.0211(15) 0.0278(16) 0.0419(19) 0.0171(14) 0.0091(14) -0.0023(13)
C73Y 0.0193(14) 0.0200(14) 0.0276(16) 0.0107(12) 0.0064(12) 0.0030(12)
C74Y 0.0142(13) 0.0141(13) 0.0220(14) 0.0029(11) 0.0059(11) -0.0005(11)
C75Y 0.0119(12) 0.0110(12) 0.0148(13) 0.0011(10) 0.0016(10) 0.0024(10)
C76Y 0.0164(13) 0.0143(13) 0.0160(13) 0.0056(10) 0.0045(11) 0.0036(11)
C77Y 0.0244(15) 0.0147(13) 0.0234(15) 0.0077(11) 0.0073(12) 0.0049(12)
C78Y 0.0239(15) 0.0233(15) 0.0259(16) 0.0101(12) 0.0040(13) 0.0099(12)
C79Y 0.0177(14) 0.0248(15) 0.0263(16) 0.0089(12) 0.0043(12) 0.0081(12)
C80Y 0.0141(13) 0.0185(14) 0.0183(14) 0.0050(11) 0.0004(11) 0.0026(11)
C81Y 0.0147(13) 0.0110(12) 0.0106(12) 0.0018(10) 0.0041(10) 0.0017(10)
C82Y 0.0181(13) 0.0116(13) 0.0185(14) -0.0018(11) 0.0056(11) 0.0010(11)
C83Y 0.0315(16) 0.0194(14) 0.0189(15) -0.0032(12) 0.0113(13) -0.0006(12)
C84Y 0.0319(17) 0.0249(16) 0.0254(16) 0.0002(13) 0.0179(13) 0.0022(13)
C85Y 0.0190(14) 0.0202(14) 0.0187(14) 0.0026(11) 0.0092(11) -0.0010(11)
C86Y 0.0119(13) 0.0196(14) 0.0152(13) -0.0006(11) 0.0032(10) -0.0011(11)
C87Y 0.0133(13) 0.0136(13) 0.0101(12) 0.0008(10) 0.0016(10) -0.0005(10)
C88Y 0.0128(13) 0.0172(13) 0.0140(13) 0.0013(11) 0.0018(10) 0.0001(11)
C89Y 0.0191(14) 0.0219(14) 0.0173(14) 0.0053(11) 0.0006(11) 0.0022(12)
C90Y 0.0266(16) 0.0303(16) 0.0172(14) 0.0095(12) 0.0032(12) 0.0046(13)
C91Y 0.0247(15) 0.0289(16) 0.0175(14) 0.0097(12) 0.0060(12) 0.0013(13)
C92Y 0.0159(13) 0.0233(14) 0.0132(13) 0.0030(11) 0.0031(11) 0.0004(11)
C93Y 0.0119(12) 0.0110(12) 0.0161(13) -0.0003(10) 0.0020(10) -0.0023(10)
C94Y 0.0176(13) 0.0119(13) 0.0155(13) 0.0014(10) 0.0035(11) -0.0017(11)
C95Y 0.0199(14) 0.0113(13) 0.0234(15) 0.0037(11) 0.0013(12) -0.0037(11)
C96Y 0.0279(16) 0.0129(14) 0.0311(17) -0.0030(12) 0.0035(13) -0.0004(12)
C97Y 0.0284(16) 0.0204(15) 0.0223(15) -0.0091(12) 0.0045(13) -0.0023(13)
C98Y 0.0216(14) 0.0131(13) 0.0185(14) -0.0045(11) 0.0062(12) -0.0028(11)
C99Y 0.0200(14) 0.0145(13) 0.0296(16) 0.0052(12) 0.0094(12) 0.0062(11)
F140 0.070(3) 0.045(2) 0.125(4) 0.003(2) -0.006(2) 0.024(2)
C165 0.041(4) 0.052(4) 0.049(4) 0.010(3) 0.011(3) 0.017(3)
C160 0.037(3) 0.046(4) 0.057(4) 0.016(3) 0.011(3) 0.002(3)
C161 0.040(4) 0.041(4) 0.039(3) -0.006(3) 0.011(3) -0.002(3)
C163 0.027(3) 0.048(3) 0.024(3) 0.014(3) 0.003(2) 0.004(2)
C162 0.044(4) 0.040(4) 0.036(3) 0.004(3) 0.008(3) -0.002(3)
C164 0.032(3) 0.050(4) 0.026(3) 0.012(3) 0.006(2) 0.019(3)
F141 0.139(6) 0.136(6) 0.151(7) 0.026(5) 0.023(5) 0.030(5)
C145 0.031(5) 0.037(6) 0.035(5) 0.006(4) 0.010(3) 0.014(4)
C144 0.039(5) 0.030(5) 0.027(5) 0.002(4) 0.006(4) 0.005(4)
C143 0.065(7) 0.059(7) 0.053(7) 0.005(5) 0.009(5) 0.008(5)
C142 0.041(5) 0.038(5) 0.027(4) -0.006(4) 0.007(4) 0.003(4)
C141 0.040(5) 0.038(5) 0.046(6) 0.004(4) 0.013(4) 0.013(4)
C140 0.038(5) 0.046(5) 0.050(6) 0.009(5) 0.012(4) 0.013(4)
F11 0.110(4) 0.069(3) 0.084(3) -0.002(2) 0.058(3) 0.013(2)
C130 0.023(4) 0.040(4) 0.031(4) -0.003(3) 0.010(3) 0.014(3)
C131 0.036(4) 0.033(4) 0.037(6) 0.005(4) 0.009(4) 0.003(3)
C132 0.035(3) 0.037(4) 0.036(2) 0.008(3) 0.004(3) 0.001(3)
C133 0.025(3) 0.034(5) 0.027(3) 0.005(4) 0.006(2) 0.002(3)
C134 0.025(4) 0.027(5) 0.031(5) 0.002(3) 0.003(3) 0.009(4)
C135 0.047(6) 0.043(7) 0.041(5) 0.007(4) 0.011(3) 0.005(4)
F12 0.091(5) 0.095(5) 0.104(5) -0.003(4) 0.014(4) 0.021(4)
C180 0.033(7) 0.037(6) 0.031(6) -0.001(4) 0.006(5) 0.011(4)
C181 0.030(6) 0.027(6) 0.019(6) -0.005(4) 0.009(4) 0.003(4)
C182 0.035(3) 0.037(4) 0.036(2) 0.008(3) 0.004(3) 0.001(3)
C183 0.024(5) 0.021(5) 0.027(6) -0.001(4) 0.004(4) 0.007(4)
C184 0.015(4) 0.016(5) 0.019(5) 0.007(4) 0.002(3) 0.001(4)
C185 0.024(6) 0.018(5) 0.024(6) 0.000(4) 0.009(4) 0.008(4)

loop_
_atom_type_symbol
_atom_type_description
_atom_type_scat_dispersion_real
_atom_type_scat_dispersion_imag
_atom_type_scat_source
C C 0.0033 0.0016 'International Tables Vol C Tables 4.2.6.8 and 6.1.1.4'
H H 0.0000 0.0000 'International Tables Vol C Tables 4.2.6.8 and 6.1.1.4'
O O 0.0106 0.0060 'International Tables Vol C Tables 4.2.6.8 and 6.1.1.4'
F F 0.0171 0.0103 'International Tables Vol C Tables 4.2.6.8 and 6.1.1.4'
P P 0.1023 0.0942 'International Tables Vol C Tables 4.2.6.8 and 6.1.1.4'
Cl Cl 0.1484 0.1585 'International Tables Vol C Tables 4.2.6.8 and 6.1.1.4'
Fe Fe 0.3463 0.8444 'International Tables Vol C Tables 4.2.6.8 and 6.1.1.4'
Ga Ga 0.2307 1.6083 'International Tables Vol C Tables 4.2.6.8 and 6.1.1.4'

loop_
_geom_angle_atom_site_label_1
_geom_angle_atom_site_label_2
_geom_angle_atom_site_label_3
_geom_angle
C60Y P1Y C11Y 101.94(12)
C60Y P1Y C17Y 100.44(12)
C11Y P1Y C17Y 103.76(12)
C60Y P1Y Fe1Y 111.42(9)
C11Y P1Y Fe1Y 119.12(9)
C17Y P1Y Fe1Y 117.53(9)
Cl2Y Ga1Y Cl1Y 98.59(3)
Cl2Y Ga1Y Fe1Y 121.15(2)
Cl1Y Ga1Y Fe1Y 124.13(2)
Cl2Y Ga1Y C5Y 95.05(7)
Cl1Y Ga1Y C5Y 99.02(7)
Fe1Y Ga1Y C5Y 113.25(7)
Cl2Y Ga1Y Fe2Y 119.99(2)
Cl1Y Ga1Y Fe2Y 123.18(2)
Fe1Y Ga1Y Fe2Y 70.723(17)
C5Y Ga1Y Fe2Y 42.58(7)
Cl2Y Ga1Y C1Y 99.46(6)
Cl1Y Ga1Y C1Y 98.11(7)
Fe1Y Ga1Y C1Y 42.34(7)
C5Y Ga1Y C1Y 155.58(9)
Fe2Y Ga1Y C1Y 113.04(7)
C2Y Fe1Y C1Y 91.00(12)
C2Y Fe1Y C3Y 100.09(12)
C1Y Fe1Y C3Y 168.76(12)
C2Y Fe1Y P1Y 86.63(8)
C1Y Fe1Y P1Y 92.04(9)
C3Y Fe1Y P1Y 86.78(7)
C2Y Fe1Y P4Y 84.53(8)
C1Y Fe1Y P4Y 91.10(9)
C3Y Fe1Y P4Y 91.83(7)
P1Y Fe1Y P4Y 170.67(3)
C2Y Fe1Y Ga1Y 160.36(9)
C1Y Fe1Y Ga1Y 69.64(9)
C3Y Fe1Y Ga1Y 99.39(8)
P1Y Fe1Y Ga1Y 96.98(2)
P4Y Fe1Y Ga1Y 92.35(2)
C2Y Fe1Y Fe2Y 144.50(9)
C1Y Fe1Y Fe2Y 124.48(9)
C3Y Fe1Y Fe2Y 44.53(8)
P1Y Fe1Y Fe2Y 92.88(2)
P4Y Fe1Y Fe2Y 92.58(2)
Ga1Y Fe1Y Fe2Y 54.867(17)
O1Y C1Y Fe1Y 171.7(2)
O1Y C1Y Ga1Y 120.1(2)
Fe1Y C1Y Ga1Y 68.02(9)
O2Y C2Y Fe1Y 170.8(2)
C60Y P2Y C29Y 101.39(12)
C60Y P2Y C23Y 108.58(12)
C29Y P2Y C23Y 104.10(12)
C60Y P2Y Fe2Y 112.56(8)
C29Y P2Y Fe2Y 111.15(9)
C23Y P2Y Fe2Y 117.54(8)
Cl4Y Ga2Y Cl3Y 99.70(3)
Cl4Y Ga2Y Fe3Y 119.29(2)
Cl3Y Ga2Y Fe3Y 123.47(2)
Cl4Y Ga2Y C9Y 101.69(7)
Cl3Y Ga2Y C9Y 95.03(7)
Fe3Y Ga2Y C9Y 113.19(7)
Cl4Y Ga2Y C10Y 94.01(7)
Cl3Y Ga2Y C10Y 100.09(7)
Fe3Y Ga2Y C10Y 42.84(6)
C9Y Ga2Y C10Y 156.03(9)
Cl4Y Ga2Y Fe4Y 121.80(3)
Cl3Y Ga2Y Fe4Y 122.23(2)
Fe3Y Ga2Y Fe4Y 70.833(15)
C9Y Ga2Y Fe4Y 42.47(7)
C10Y Ga2Y Fe4Y 113.63(6)
C4Y Fe2Y C5Y 91.91(12)
C4Y Fe2Y C3Y 99.81(12)
C5Y Fe2Y C3Y 168.19(11)
C4Y Fe2Y P3Y 85.35(8)
C5Y Fe2Y P3Y 92.28(9)
C3Y Fe2Y P3Y 87.24(7)
C4Y Fe2Y P2Y 84.77(8)
C5Y Fe2Y P2Y 90.93(9)
C3Y Fe2Y P2Y 91.60(7)
P3Y Fe2Y P2Y 169.70(3)
C4Y Fe2Y Ga1Y 160.14(9)
C5Y Fe2Y Ga1Y 68.58(9)
C3Y Fe2Y Ga1Y 99.81(8)
P3Y Fe2Y Ga1Y 98.62(2)
P2Y Fe2Y Ga1Y 91.67(2)
C4Y Fe2Y Fe1Y 145.17(9)
C5Y Fe2Y Fe1Y 122.92(9)
C3Y Fe2Y Fe1Y 45.40(8)
P3Y Fe2Y Fe1Y 93.33(2)
P2Y Fe2Y Fe1Y 93.13(2)
Ga1Y Fe2Y Fe1Y 54.410(13)
O3Y C3Y Fe2Y 136.0(2)
O3Y C3Y Fe1Y 134.0(2)
Fe2Y C3Y Fe1Y 90.07(11)
C59Y P3Y C53Y 103.39(12)
C59Y P3Y C41Y 99.29(12)
C53Y P3Y C41Y 104.79(12)
C59Y P3Y Fe2Y 111.54(9)
C53Y P3Y Fe2Y 118.08(9)
C41Y P3Y Fe2Y 117.31(8)
Cl5Y Ga3Y Cl6Y 111.48(5)
Cl5Y Ga3Y Cl8Y 109.88(4)
Cl6Y Ga3Y Cl8Y 109.71(4)
Cl5Y Ga3Y Cl7Y 108.73(5)
Cl6Y Ga3Y Cl7Y 108.62(4)
Cl8Y Ga3Y Cl7Y 108.35(4)
C6Y Fe3Y C10Y 90.38(12)
C6Y Fe3Y C7Y 100.80(11)
C10Y Fe3Y C7Y 168.59(11)
C6Y Fe3Y P8Y 86.23(8)
C10Y Fe3Y P8Y 93.20(9)
C7Y Fe3Y P8Y 85.33(7)
C6Y Fe3Y P5Y 84.37(8)
C10Y Fe3Y P5Y 91.91(8)
C7Y Fe3Y P5Y 91.47(7)
P8Y Fe3Y P5Y 169.32(3)
C6Y Fe3Y Ga2Y 159.32(9)
C10Y Fe3Y Ga2Y 69.32(8)
C7Y Fe3Y Ga2Y 99.66(7)
P8Y Fe3Y Ga2Y 98.40(2)
P5Y Fe3Y Ga2Y 92.18(2)
C6Y Fe3Y Fe4Y 145.28(9)
C10Y Fe3Y Fe4Y 124.32(9)
C7Y Fe3Y Fe4Y 44.60(7)
P8Y Fe3Y Fe4Y 92.36(2)
P5Y Fe3Y Fe4Y 92.49(2)
Ga2Y Fe3Y Fe4Y 55.065(16)
C210 C211 C212 119.3(4)
C210 C211 H211 120.3
C212 C211 H211 120.3
C204 C205 C200 113.3(5)
C204 C205 H205 123.4
C200 C205 H205 123.4
C211 C212 C213 120.0(4)
C211 C212 H212 120.0
C213 C212 H212 120.0
F2U C210 C211 119.5(4)
F2U C210 C215 118.2(4)
C211 C210 C215 122.2(4)
C194 C195 C190 118.3(4)
C194 C195 H195 120.8
C190 C195 H195 120.8
C192 C191 C190 116.2(4)
C192 C191 H191 121.9
C190 C191 H191 121.9
C205 C204 C203 125.2(5)
C205 C204 H204 117.4
C203 C204 H204 117.4
C193 C194 C195 122.1(5)
C193 C194 H194 118.9
C195 C194 H194 118.9
C214 C213 C212 120.4(5)
C214 C213 H213 119.8
C212 C213 H213 119.8
C202 C201 C200 118.5(5)
C202 C201 H201 120.7
C200 C201 H201 120.7
C193 C192 C191 123.0(5)
C193 C192 H192 118.5
C191 C192 H192 118.5
C194 C193 C192 120.4(5)
C194 C193 H193 119.8
C192 C193 H193 119.8
F4C C190 C195 119.0(6)
F4C C190 C191 121.1(6)
C195 C190 C191 119.9(5)
C59Y P4Y C47Y 101.58(12)
C59Y P4Y C35Y 109.91(12)
C47Y P4Y C35Y 103.66(12)
C59Y P4Y Fe1Y 113.74(9)
C47Y P4Y Fe1Y 111.02(9)
C35Y P4Y Fe1Y 115.56(9)
Cl12 Ga4Y Cl11 110.37(4)
Cl12 Ga4Y Cl9Y 110.89(4)
Cl11 Ga4Y Cl9Y 109.37(4)
Cl12 Ga4Y Cl10 108.97(4)
Cl11 Ga4Y Cl10 109.87(4)
Cl9Y Ga4Y Cl10 107.31(3)
C8Y Fe4Y C9Y 91.88(13)
C8Y Fe4Y C7Y 100.42(12)
C9Y Fe4Y C7Y 167.37(12)
C8Y Fe4Y P6Y 85.31(9)
C9Y Fe4Y P6Y 92.33(9)
C7Y Fe4Y P6Y 85.90(7)
C8Y Fe4Y P7Y 83.00(9)
C9Y Fe4Y P7Y 92.77(9)
C7Y Fe4Y P7Y 91.56(7)
P6Y Fe4Y P7Y 167.39(3)
C8Y Fe4Y Ga2Y 159.82(9)
C9Y Fe4Y Ga2Y 68.53(9)
C7Y Fe4Y Ga2Y 99.42(8)
P6Y Fe4Y Ga2Y 99.79(2)
P7Y Fe4Y Ga2Y 92.81(2)
C8Y Fe4Y Fe3Y 145.62(9)
C9Y Fe4Y Fe3Y 122.49(9)
C7Y Fe4Y Fe3Y 45.32(8)
P6Y Fe4Y Fe3Y 93.37(2)
P7Y Fe4Y Fe3Y 93.60(2)
Ga2Y Fe4Y Fe3Y 54.102(15)
O4Y C4Y Fe2Y 172.4(2)
F50 C200 C205 111.5(7)
F50 C200 C201 128.3(7)
C205 C200 C201 120.1(5)
C202 C203 C204 119.8(7)
C202 C203 H203 120.1
C204 C203 H203 120.1
C201 C202 C203 123.0(7)
C201 C202 H202 118.5
C203 C202 H202 118.5
C213 C214 C215 120.1(5)
C213 C214 H214 119.9
C215 C214 H214 119.9
C214 C215 C210 118.0(5)
C214 C215 H215 121.0
C210 C215 H215 121.0
O5Y C5Y Fe2Y 172.7(2)
O5Y C5Y Ga1Y 118.2(2)
Fe2Y C5Y Ga1Y 68.84(9)
C62Y P5Y C75Y 109.21(12)
C62Y P5Y C81Y 101.80(12)
C75Y P5Y C81Y 103.91(12)
C62Y P5Y Fe3Y 113.46(8)
C75Y P5Y Fe3Y 115.20(9)
C81Y P5Y Fe3Y 112.04(9)
O6Y C6Y Fe3Y 170.7(2)
C62Y P6Y C93Y 101.71(12)
C62Y P6Y C87Y 101.77(12)
C93Y P6Y C87Y 104.48(12)
C62Y P6Y Fe4Y 110.95(9)
C93Y P6Y Fe4Y 119.44(9)
C87Y P6Y Fe4Y 116.17(9)
O7Y C7Y Fe4Y 135.9(2)
O7Y C7Y Fe3Y 134.0(2)
Fe4Y C7Y Fe3Y 90.08(11)
C61Y P7Y C99Y 101.98(13)
C61Y P7Y C105 108.01(13)
C99Y P7Y C105 105.18(13)
C61Y P7Y Fe4Y 113.02(9)
C99Y P7Y Fe4Y 110.68(10)
C105 P7Y Fe4Y 116.70(9)
O8Y C8Y Fe4Y 171.4(3)
C61Y P8Y C63Y 101.77(13)
C61Y P8Y C69Y 101.06(12)
C63Y P8Y C69Y 103.50(13)
C61Y P8Y Fe3Y 112.54(9)
C63Y P8Y Fe3Y 118.52(10)
C69Y P8Y Fe3Y 117.01(9)
O9Y C9Y Fe4Y 172.5(3)
O9Y C9Y Ga2Y 118.3(2)
Fe4Y C9Y Ga2Y 69.00(9)
O10Y C10Y Fe3Y 172.4(2)
O10Y C10Y Ga2Y 119.6(2)
Fe3Y C10Y Ga2Y 67.84(9)
C110 C109 C108 110.7(3)
C110 C109 H10A 109.5
C108 C109 H10A 109.5
C110 C109 H10B 109.5
C108 C109 H10B 109.5
H10A C109 H10B 108.1
C107 C108 C109 111.0(3)
C107 C108 H10C 109.4
C109 C108 H10C 109.4
C107 C108 H10D 109.4
C109 C108 H10D 109.4
H10C C108 H10D 108.0
C108 C107 C106 111.8(3)
C108 C107 H10E 109.3
C106 C107 H10E 109.3
C108 C107 H10F 109.3
C106 C107 H10F 109.3
H10E C107 H10F 107.9
C107 C106 C105 110.9(3)
C107 C106 H10G 109.5
C105 C106 H10G 109.5
C107 C106 H10H 109.5
C105 C106 H10H 109.5
H10G C106 H10H 108.0
C106 C105 C110 108.5(2)
C106 C105 P7Y 113.4(2)
C110 C105 P7Y 118.78(19)
C106 C105 H105 105.0
C110 C105 H105 105.0
P7Y C105 H105 105.0
C99Y C104 C103 109.6(3)
C99Y C104 H10I 109.8
C103 C104 H10I 109.8
C99Y C104 H10J 109.8
C103 C104 H10J 109.8
H10I C104 H10J 108.2
C102 C103 C104 111.1(3)
C102 C103 H10K 109.4
C104 C103 H10K 109.4
C102 C103 H10L 109.4
C104 C103 H10L 109.4
H10K C103 H10L 108.0
C101 C102 C103 111.8(3)
C101 C102 H10M 109.2
C103 C102 H10M 109.2
C101 C102 H10N 109.2
C103 C102 H10N 109.2
H10M C102 H10N 107.9
C102 C101 C100 111.8(3)
C102 C101 H10O 109.3
C100 C101 H10O 109.3
C102 C101 H10P 109.3
C100 C101 H10P 109.3
H10O C101 H10P 107.9
C99Y C100 C101 109.2(3)
C99Y C100 H10Q 109.8
C101 C100 H10Q 109.8
C99Y C100 H10R 109.8
C101 C100 H10R 109.8
H10Q C100 H10R 108.3
C16Y C11Y C12Y 111.1(2)
C16Y C11Y P1Y 116.71(19)
C12Y C11Y P1Y 112.46(19)
C16Y C11Y H11Y 105.1
C12Y C11Y H11Y 105.1
P1Y C11Y H11Y 105.1
C109 C110 C105 110.1(2)
C109 C110 H11A 109.6
C105 C110 H11A 109.6
C109 C110 H11B 109.6
C105 C110 H11B 109.6
H11A C110 H11B 108.1
C13Y C12Y C11Y 109.7(2)
C13Y C12Y H12A 109.7
C11Y C12Y H12A 109.7
C13Y C12Y H12B 109.7
C11Y C12Y H12B 109.7
H12A C12Y H12B 108.2
C14Y C13Y C12Y 111.6(3)
C14Y C13Y H13A 109.3
C12Y C13Y H13A 109.3
C14Y C13Y H13B 109.3
C12Y C13Y H13B 109.3
H13A C13Y H13B 108.0
C13Y C14Y C15Y 110.3(3)
C13Y C14Y H14A 109.6
C15Y C14Y H14A 109.6
C13Y C14Y H14B 109.6
C15Y C14Y H14B 109.6
H14A C14Y H14B 108.1
C14Y C15Y C16Y 111.9(2)
C14Y C15Y H15A 109.2
C16Y C15Y H15A 109.2
C14Y C15Y H15B 109.2
C16Y C15Y H15B 109.2
H15A C15Y H15B 107.9
C15Y C16Y C11Y 109.4(2)
C15Y C16Y H16A 109.8
C11Y C16Y H16A 109.8
C15Y C16Y H16B 109.8
C11Y C16Y H16B 109.8
H16A C16Y H16B 108.2
C22Y C17Y C18Y 109.4(2)
C22Y C17Y P1Y 112.38(18)
C18Y C17Y P1Y 118.64(19)
C22Y C17Y H17Y 105.0
C18Y C17Y H17Y 105.0
P1Y C17Y H17Y 105.0
C19Y C18Y C17Y 110.1(2)
C19Y C18Y H18A 109.6
C17Y C18Y H18A 109.6
C19Y C18Y H18B 109.6
C17Y C18Y H18B 109.6
H18A C18Y H18B 108.1
C20Y C19Y C18Y 112.1(3)
C20Y C19Y H19A 109.2
C18Y C19Y H19A 109.2
C20Y C19Y H19B 109.2
C18Y C19Y H19B 109.2
H19A C19Y H19B 107.9
C21Y C20Y C19Y 110.6(3)
C21Y C20Y H20A 109.5
C19Y C20Y H20A 109.5
C21Y C20Y H20B 109.5
C19Y C20Y H20B 109.5
H20A C20Y H20B 108.1
C20Y C21Y C22Y 111.0(3)
C20Y C21Y H21A 109.4
C22Y C21Y H21A 109.4
C20Y C21Y H21B 109.4
C22Y C21Y H21B 109.4
H21A C21Y H21B 108.0
C21Y C22Y C17Y 111.0(2)
C21Y C22Y H22A 109.4
C17Y C22Y H22A 109.4
C21Y C22Y H22B 109.4
C17Y C22Y H22B 109.4
H22A C22Y H22B 108.0
C25Y C24Y C23Y 109.6(2)
C25Y C24Y H24A 109.7
C23Y C24Y H24A 109.7
C25Y C24Y H24B 109.7
C23Y C24Y H24B 109.7
H24A C24Y H24B 108.2
C28Y C23Y C24Y 109.0(2)
C28Y C23Y P2Y 113.06(18)
C24Y C23Y P2Y 118.67(18)
C28Y C23Y H23Y 104.9
C24Y C23Y H23Y 104.9
P2Y C23Y H23Y 104.9
C26Y C25Y C24Y 111.1(2)
C26Y C25Y H25A 109.4
C24Y C25Y H25A 109.4
C26Y C25Y H25B 109.4
C24Y C25Y H25B 109.4
H25A C25Y H25B 108.0
C25Y C26Y C27Y 111.4(2)
C25Y C26Y H26A 109.4
C27Y C26Y H26A 109.4
C25Y C26Y H26B 109.4
C27Y C26Y H26B 109.4
H26A C26Y H26B 108.0
C26Y C27Y C28Y 111.5(2)
C26Y C27Y H27A 109.3
C28Y C27Y H27A 109.3
C26Y C27Y H27B 109.3
C28Y C27Y H27B 109.3
H27A C27Y H27B 108.0
C27Y C28Y C23Y 110.5(2)
C27Y C28Y H28A 109.6
C23Y C28Y H28A 109.6
C27Y C28Y H28B 109.6
C23Y C28Y H28B 109.6
H28A C28Y H28B 108.1
C34Y C29Y C30Y 108.5(2)
C34Y C29Y P2Y 118.12(19)
C30Y C29Y P2Y 113.62(18)
C34Y C29Y H29Y 105.1
C30Y C29Y H29Y 105.1
P2Y C29Y H29Y 105.1
C31Y C30Y C29Y 109.8(2)
C31Y C30Y H30A 109.7
C29Y C30Y H30A 109.7
C31Y C30Y H30B 109.7
C29Y C30Y H30B 109.7
H30A C30Y H30B 108.2
C32Y C31Y C30Y 110.9(2)
C32Y C31Y H31A 109.5
C30Y C31Y H31A 109.5
C32Y C31Y H31B 109.5
C30Y C31Y H31B 109.5
H31A C31Y H31B 108.1
C31Y C32Y C33Y 110.2(2)
C31Y C32Y H32A 109.6
C33Y C32Y H32A 109.6
C31Y C32Y H32B 109.6
C33Y C32Y H32B 109.6
H32A C32Y H32B 108.1
C32Y C33Y C34Y 112.0(3)
C32Y C33Y H33A 109.2
C34Y C33Y H33A 109.2
C32Y C33Y H33B 109.2
C34Y C33Y H33B 109.2
H33A C33Y H33B 107.9
C29Y C34Y C33Y 109.4(2)
C29Y C34Y H34A 109.8
C33Y C34Y H34A 109.8
C29Y C34Y H34B 109.8
C33Y C34Y H34B 109.8
H34A C34Y H34B 108.2
C40Y C35Y C36Y 108.9(2)
C40Y C35Y P4Y 119.23(18)
C36Y C35Y P4Y 114.47(19)
C40Y C35Y H35Y 104.1
C36Y C35Y H35Y 104.1
P4Y C35Y H35Y 104.1
C37Y C36Y C35Y 110.2(3)
C37Y C36Y H36A 109.6
C35Y C36Y H36A 109.6
C37Y C36Y H36B 109.6
C35Y C36Y H36B 109.6
H36A C36Y H36B 108.1
C38Y C37Y C36Y 112.3(3)
C38Y C37Y H37A 109.1
C36Y C37Y H37A 109.1
C38Y C37Y H37B 109.1
C36Y C37Y H37B 109.1
H37A C37Y H37B 107.9
C39Y C38Y C37Y 110.8(3)
C39Y C38Y H38A 109.5
C37Y C38Y H38A 109.5
C39Y C38Y H38B 109.5
C37Y C38Y H38B 109.5
H38A C38Y H38B 108.1
C38Y C39Y C40Y 111.5(2)
C38Y C39Y H39A 109.3
C40Y C39Y H39A 109.3
C38Y C39Y H39B 109.3
C40Y C39Y H39B 109.3
H39A C39Y H39B 108.0
C39Y C40Y C35Y 110.2(2)
C39Y C40Y H40A 109.6
C35Y C40Y H40A 109.6
C39Y C40Y H40B 109.6
C35Y C40Y H40B 109.6
H40A C40Y H40B 108.1
C46Y C41Y C42Y 109.2(2)
C46Y C41Y P3Y 120.40(18)
C42Y C41Y P3Y 113.11(18)
C46Y C41Y H41Y 104.1
C42Y C41Y H41Y 104.1
P3Y C41Y H41Y 104.1
C43Y C42Y C41Y 111.0(2)
C43Y C42Y H42A 109.4
C41Y C42Y H42A 109.4
C43Y C42Y H42B 109.4
C41Y C42Y H42B 109.4
H42A C42Y H42B 108.0
C44Y C43Y C42Y 110.8(2)
C44Y C43Y H43A 109.5
C42Y C43Y H43A 109.5
C44Y C43Y H43B 109.5
C42Y C43Y H43B 109.5
H43A C43Y H43B 108.1
C43Y C44Y C45Y 111.3(2)
C43Y C44Y H44A 109.4
C45Y C44Y H44A 109.4
C43Y C44Y H44B 109.4
C45Y C44Y H44B 109.4
H44A C44Y H44B 108.0
C46Y C45Y C44Y 112.1(2)
C46Y C45Y H45A 109.2
C44Y C45Y H45A 109.2
C46Y C45Y H45B 109.2
C44Y C45Y H45B 109.2
H45A C45Y H45B 107.9
C45Y C46Y C41Y 109.5(2)
C45Y C46Y H46A 109.8
C41Y C46Y H46A 109.8
C45Y C46Y H46B 109.8
C41Y C46Y H46B 109.8
H46A C46Y H46B 108.2
C48Y C47Y C52Y 109.2(2)
C48Y C47Y P4Y 112.17(18)
C52Y C47Y P4Y 118.95(19)
C48Y C47Y H47Y 105.1
C52Y C47Y H47Y 105.1
P4Y C47Y H47Y 105.1
C49Y C48Y C47Y 111.1(2)
C49Y C48Y H48A 109.4
C47Y C48Y H48A 109.4
C49Y C48Y H48B 109.4
C47Y C48Y H48B 109.4
H48A C48Y H48B 108.0
C50Y C49Y C48Y 110.5(2)
C50Y C49Y H49A 109.6
C48Y C49Y H49A 109.6
C50Y C49Y H49B 109.6
C48Y C49Y H49B 109.6
H49A C49Y H49B 108.1
C49Y C50Y C51Y 111.7(2)
C49Y C50Y H50A 109.3
C51Y C50Y H50A 109.3
C49Y C50Y H50B 109.3
C51Y C50Y H50B 109.3
H50A C50Y H50B 107.9
C50Y C51Y C52Y 111.7(2)
C50Y C51Y H51A 109.3
C52Y C51Y H51A 109.3
C50Y C51Y H51B 109.3
C52Y C51Y H51B 109.3
H51A C51Y H51B 107.9
C51Y C52Y C47Y 108.8(2)
C51Y C52Y H52A 109.9
C47Y C52Y H52A 109.9
C51Y C52Y H52B 109.9
C47Y C52Y H52B 109.9
H52A C52Y H52B 108.3
C54Y C53Y C58Y 111.5(2)
C54Y C53Y P3Y 115.31(18)
C58Y C53Y P3Y 111.74(18)
C54Y C53Y H53Y 105.8
C58Y C53Y H53Y 105.8
P3Y C53Y H53Y 105.8
C55Y C54Y C53Y 110.9(2)
C55Y C54Y H54A 109.5
C53Y C54Y H54A 109.5
C55Y C54Y H54B 109.5
C53Y C54Y H54B 109.5
H54A C54Y H54B 108.0
C56Y C55Y C54Y 111.6(2)
C56Y C55Y H55A 109.3
C54Y C55Y H55A 109.3
C56Y C55Y H55B 109.3
C54Y C55Y H55B 109.3
H55A C55Y H55B 108.0
C55Y C56Y C57Y 110.6(3)
C55Y C56Y H56A 109.5
C57Y C56Y H56A 109.5
C55Y C56Y H56B 109.5
C57Y C56Y H56B 109.5
H56A C56Y H56B 108.1
C56Y C57Y C58Y 110.6(2)
C56Y C57Y H57A 109.5
C58Y C57Y H57A 109.5
C56Y C57Y H57B 109.5
C58Y C57Y H57B 109.5
H57A C57Y H57B 108.1
C57Y C58Y C53Y 111.1(2)
C57Y C58Y H58A 109.4
C53Y C58Y H58A 109.4
C57Y C58Y H58B 109.4
C53Y C58Y H58B 109.4
H58A C58Y H58B 108.0
P3Y C59Y P4Y 116.64(14)
P3Y C59Y H59A 108.1
P4Y C59Y H59A 108.1
P3Y C59Y H59B 108.1
P4Y C59Y H59B 108.1
H59A C59Y H59B 107.3
P1Y C60Y P2Y 116.73(14)
P1Y C60Y H60A 108.1
P2Y C60Y H60A 108.1
P1Y C60Y H60B 108.1
P2Y C60Y H60B 108.1
H60A C60Y H60B 107.3
P8Y C61Y P7Y 116.82(14)
P8Y C61Y H61A 108.1
P7Y C61Y H61A 108.1
P8Y C61Y H61B 108.1
P7Y C61Y H61B 108.1
H61A C61Y H61B 107.3
P6Y C62Y P5Y 116.93(14)
P6Y C62Y H62A 108.1
P5Y C62Y H62A 108.1
P6Y C62Y H62B 108.1
P5Y C62Y H62B 108.1
H62A C62Y H62B 107.3
C64Y C63Y C68Y 111.2(2)
C64Y C63Y P8Y 118.8(2)
C68Y C63Y P8Y 111.19(19)
C64Y C63Y H63Y 104.8
C68Y C63Y H63Y 104.8
P8Y C63Y H63Y 104.8
C63Y C64Y C65Y 109.2(3)
C63Y C64Y H64A 109.8
C65Y C64Y H64A 109.8
C63Y C64Y H64B 109.8
C65Y C64Y H64B 109.8
H64A C64Y H64B 108.3
C66Y C65Y C64Y 111.3(3)
C66Y C65Y H65A 109.4
C64Y C65Y H65A 109.4
C66Y C65Y H65B 109.4
C64Y C65Y H65B 109.4
H65A C65Y H65B 108.0
C67Y C66Y C65Y 113.0(3)
C67Y C66Y H66A 109.0
C65Y C66Y H66A 109.0
C67Y C66Y H66B 109.0
C65Y C66Y H66B 109.0
H66A C66Y H66B 107.8
C66Y C67Y C68Y 112.1(3)
C66Y C67Y H67A 109.2
C68Y C67Y H67A 109.2
C66Y C67Y H67B 109.2
C68Y C67Y H67B 109.2
H67A C67Y H67B 107.9
C67Y C68Y C63Y 110.6(2)
C67Y C68Y H68A 109.5
C63Y C68Y H68A 109.5
C67Y C68Y H68B 109.5
C63Y C68Y H68B 109.5
H68A C68Y H68B 108.1
C74Y C69Y C70Y 109.0(2)
C74Y C69Y P8Y 118.63(18)
C70Y C69Y P8Y 113.07(19)
C74Y C69Y H69Y 104.9
C70Y C69Y H69Y 104.9
P8Y C69Y H69Y 104.9
C71Y C70Y C69Y 110.7(2)
C71Y C70Y H70A 109.5
C69Y C70Y H70A 109.5
C71Y C70Y H70B 109.5
C69Y C70Y H70B 109.5
H70A C70Y H70B 108.1
C72Y C71Y C70Y 111.1(3)
C72Y C71Y H71A 109.4
C70Y C71Y H71A 109.4
C72Y C71Y H71B 109.4
C70Y C71Y H71B 109.4
H71A C71Y H71B 108.0
C71Y C72Y C73Y 110.5(3)
C71Y C72Y H72A 109.6
C73Y C72Y H72A 109.6
C71Y C72Y H72B 109.6
C73Y C72Y H72B 109.6
H72A C72Y H72B 108.1
C72Y C73Y C74Y 111.6(2)
C72Y C73Y H73A 109.3
C74Y C73Y H73A 109.3
C72Y C73Y H73B 109.3
C74Y C73Y H73B 109.3
H73A C73Y H73B 108.0
C69Y C74Y C73Y 110.0(2)
C69Y C74Y H74A 109.7
C73Y C74Y H74A 109.7
C69Y C74Y H74B 109.7
C73Y C74Y H74B 109.7
H74A C74Y H74B 108.2
C76Y C75Y C80Y 108.6(2)
C76Y C75Y P5Y 119.86(18)
C80Y C75Y P5Y 113.41(18)
C76Y C75Y H75Y 104.4
C80Y C75Y H75Y 104.4
P5Y C75Y H75Y 104.4
C77Y C76Y C75Y 109.3(2)
C77Y C76Y H76A 109.8
C75Y C76Y H76A 109.8
C77Y C76Y H76B 109.8
C75Y C76Y H76B 109.8
H76A C76Y H76B 108.3
C78Y C77Y C76Y 111.0(2)
C78Y C77Y H77A 109.4
C76Y C77Y H77A 109.4
C78Y C77Y H77B 109.4
C76Y C77Y H77B 109.4
H77A C77Y H77B 108.0
C77Y C78Y C79Y 111.6(2)
C77Y C78Y H78A 109.3
C79Y C78Y H78A 109.3
C77Y C78Y H78B 109.3
C79Y C78Y H78B 109.3
H78A C78Y H78B 108.0
C78Y C79Y C80Y 112.1(2)
C78Y C79Y H79A 109.2
C80Y C79Y H79A 109.2
C78Y C79Y H79B 109.2
C80Y C79Y H79B 109.2
H79A C79Y H79B 107.9
C79Y C80Y C75Y 110.2(2)
C79Y C80Y H80A 109.6
C75Y C80Y H80A 109.6
C79Y C80Y H80B 109.6
C75Y C80Y H80B 109.6
H80A C80Y H80B 108.1
C82Y C81Y C86Y 109.8(2)
C82Y C81Y P5Y 111.27(18)
C86Y C81Y P5Y 118.15(18)
C82Y C81Y H81Y 105.5
C86Y C81Y H81Y 105.5
P5Y C81Y H81Y 105.5
C83Y C82Y C81Y 111.1(2)
C83Y C82Y H82A 109.4
C81Y C82Y H82A 109.4
C83Y C82Y H82B 109.4
C81Y C82Y H82B 109.4
H82A C82Y H82B 108.0
C84Y C83Y C82Y 111.0(2)
C84Y C83Y H83A 109.4
C82Y C83Y H83A 109.4
C84Y C83Y H83B 109.4
C82Y C83Y H83B 109.4
H83A C83Y H83B 108.0
C83Y C84Y C85Y 111.3(2)
C83Y C84Y H84A 109.4
C85Y C84Y H84A 109.4
C83Y C84Y H84B 109.4
C85Y C84Y H84B 109.4
H84A C84Y H84B 108.0
C84Y C85Y C86Y 111.8(2)
C84Y C85Y H85A 109.3
C86Y C85Y H85A 109.3
C84Y C85Y H85B 109.3
C86Y C85Y H85B 109.3
H85A C85Y H85B 107.9
C85Y C86Y C81Y 110.1(2)
C85Y C86Y H86A 109.6
C81Y C86Y H86A 109.6
C85Y C86Y H86B 109.6
C81Y C86Y H86B 109.6
H86A C86Y H86B 108.2
C92Y C87Y C88Y 109.3(2)
C92Y C87Y P6Y 119.12(19)
C88Y C87Y P6Y 113.05(18)
C92Y C87Y H87Y 104.6
C88Y C87Y H87Y 104.6
P6Y C87Y H87Y 104.6
C89Y C88Y C87Y 110.6(2)
C89Y C88Y H88A 109.5
C87Y C88Y H88A 109.5
C89Y C88Y H88B 109.5
C87Y C88Y H88B 109.5
H88A C88Y H88B 108.1
C90Y C89Y C88Y 111.2(2)
C90Y C89Y H89A 109.4
C88Y C89Y H89A 109.4
C90Y C89Y H89B 109.4
C88Y C89Y H89B 109.4
H89A C89Y H89B 108.0
C89Y C90Y C91Y 110.9(2)
C89Y C90Y H90A 109.5
C91Y C90Y H90A 109.5
C89Y C90Y H90B 109.5
C91Y C90Y H90B 109.5
H90A C90Y H90B 108.0
C90Y C91Y C92Y 111.9(2)
C90Y C91Y H91A 109.2
C92Y C91Y H91A 109.2
C90Y C91Y H91B 109.2
C92Y C91Y H91B 109.2
H91A C91Y H91B 107.9
C91Y C92Y C87Y 109.5(2)
C91Y C92Y H92A 109.8
C87Y C92Y H92A 109.8
C91Y C92Y H92B 109.8
C87Y C92Y H92B 109.8
H92A C92Y H92B 108.2
C98Y C93Y C94Y 110.9(2)
C98Y C93Y P6Y 112.50(18)
C94Y C93Y P6Y 115.95(18)
C98Y C93Y H93Y 105.5
C94Y C93Y H93Y 105.5
P6Y C93Y H93Y 105.5
C95Y C94Y C93Y 109.6(2)
C95Y C94Y H94A 109.8
C93Y C94Y H94A 109.8
C95Y C94Y H94B 109.8
C93Y C94Y H94B 109.8
H94A C94Y H94B 108.2
C96Y C95Y C94Y 111.4(2)
C96Y C95Y H95A 109.4
C94Y C95Y H95A 109.4
C96Y C95Y H95B 109.4
C94Y C95Y H95B 109.4
H95A C95Y H95B 108.0
C97Y C96Y C95Y 110.7(2)
C97Y C96Y H96A 109.5
C95Y C96Y H96A 109.5
C97Y C96Y H96B 109.5
C95Y C96Y H96B 109.5
H96A C96Y H96B 108.1
C96Y C97Y C98Y 111.2(2)
C96Y C97Y H97A 109.4
C98Y C97Y H97A 109.4
C96Y C97Y H97B 109.4
C98Y C97Y H97B 109.4
H97A C97Y H97B 108.0
C97Y C98Y C93Y 110.2(2)
C97Y C98Y H98A 109.6
C93Y C98Y H98A 109.6
C97Y C98Y H98B 109.6
C93Y C98Y H98B 109.6
H98A C98Y H98B 108.1
C104 C99Y C100 109.1(2)
C104 C99Y P7Y 118.4(2)
C100 C99Y P7Y 113.3(2)
C104 C99Y H99Y 104.9
C100 C99Y H99Y 104.9
P7Y C99Y H99Y 104.9
C160 C165 C164 116.8(8)
C160 C165 H165 121.6
C164 C165 H165 121.6
C165 C160 C161 125.7(8)
C165 C160 H160 117.1
C161 C160 H160 117.1
C160 C161 C162 117.4(7)
C160 C161 H161 121.3
C162 C161 H161 121.3
F140 C163 C164 131.8(9)
F140 C163 C162 105.5(8)
C164 C163 C162 122.6(7)
C163 C162 C161 116.9(7)
C163 C162 H162 121.6
C161 C162 H162 121.6
C165 C164 C163 120.4(7)
C165 C164 H164 119.8
C163 C164 H164 119.8
C143 F141 C144 47.4(7)
C144 C145 C140 120.0
C144 C145 H145 120.0
C140 C145 H145 120.0
C143 C144 C145 120.0
C143 C144 F141 39.8(7)
C145 C144 F141 156.2(7)
C143 C144 H144 120.0
C145 C144 H144 120.0
F141 C144 H144 81.6
F141 C143 C144 92.8(12)
F141 C143 C142 143.5(12)
C144 C143 C142 120.0
C143 C142 C141 120.0
C143 C142 H142 120.0
C141 C142 H142 120.0
C140 C141 C142 120.0
C140 C141 H141 120.0
C142 C141 H141 120.0
C141 C140 C145 120.0
C141 C140 H140 120.0
C145 C140 H140 120.0
F11 C130 C135 121.3(15)
F11 C130 C131 121.3(13)
C135 C130 C131 117.0(16)
C132 C131 C130 124.7(17)
C132 C131 H131 117.6
C130 C131 H131 117.6
C131 C132 C133 119.2(15)
C131 C132 H132 120.4
C133 C132 H132 120.4
C134 C133 C132 120.5(13)
C134 C133 H133 119.7
C132 C133 H133 119.7
C133 C134 C135 119.3(12)
C133 C134 H134 120.4
C135 C134 H134 120.4
C130 C135 C134 118.2(17)
C130 C135 H135 120.9
C134 C135 H135 120.9
C181 C180 C185 124(2)
C181 C180 H180 118.2
C185 C180 H180 118.2
C180 C181 F12 127(2)
C180 C181 C182 111(2)
F12 C181 C182 121(2)
C183 C182 C181 119(2)
C183 C182 H182 120.7
C181 C182 H182 120.7
C184 C183 C182 120(2)
C184 C183 H183 119.8
C182 C183 H183 119.8
C185 C184 C183 120(2)
C185 C184 H184 120.0
C183 C184 H184 120.0
C184 C185 C180 122(3)
C184 C185 H185 119.0
C180 C185 H185 119.0

loop_
_geom_bond_atom_site_label_1
_geom_bond_atom_site_label_2
_geom_bond_distance
O1Y C1Y 1.153(3)
P1Y C60Y 1.831(3)
P1Y C11Y 1.861(3)
P1Y C17Y 1.870(3)
P1Y Fe1Y 2.3167(8)
Ga1Y Cl2Y 2.2092(7)
Ga1Y Cl1Y 2.2157(8)
Ga1Y Fe1Y 2.4718(6)
Ga1Y C5Y 2.481(3)
Ga1Y Fe2Y 2.4858(6)
Ga1Y C1Y 2.499(3)
Cl12 Ga4Y 2.1786(9)
Cl11 Ga4Y 2.1814(10)
Cl10 Ga4Y 2.1861(8)
Fe1Y C2Y 1.784(3)
Fe1Y C1Y 1.795(3)
Fe1Y C3Y 2.043(3)
Fe1Y P4Y 2.3392(8)
Fe1Y Fe2Y 2.8692(7)
F2U C210 1.338(5)
C2Y O2Y 1.149(3)
P2Y C60Y 1.839(3)
P2Y C29Y 1.871(3)
P2Y C23Y 1.879(3)
P2Y Fe2Y 2.3328(8)
Ga2Y Cl4Y 2.2194(8)
Ga2Y Cl3Y 2.2208(8)
Ga2Y Fe3Y 2.4584(6)
Ga2Y C9Y 2.480(3)
Ga2Y C10Y 2.483(3)
Ga2Y Fe4Y 2.4880(6)
Fe2Y C4Y 1.787(3)
Fe2Y C5Y 1.804(3)
Fe2Y C3Y 2.012(3)
Fe2Y P3Y 2.3252(8)
C3Y O3Y 1.170(3)
P3Y C59Y 1.833(3)
P3Y C53Y 1.866(3)
P3Y C41Y 1.869(3)
Ga3Y Cl5Y 2.1660(10)
Ga3Y Cl6Y 2.1695(9)
Ga3Y Cl8Y 2.1790(9)
Ga3Y Cl7Y 2.1793(9)
Fe3Y C6Y 1.786(3)
Fe3Y C10Y 1.805(3)
Fe3Y C7Y 2.038(3)
Fe3Y P8Y 2.3145(8)
Fe3Y P5Y 2.3337(8)
Fe3Y Fe4Y 2.8666(6)
C211 C210 1.344(6)
C211 C212 1.375(6)
C211 H211 0.9500
F4C C190 1.334(6)
C205 C204 1.335(7)
C205 C200 1.433(8)
C205 H205 0.9500
C212 C213 1.379(6)
C212 H212 0.9500
C210 C215 1.388(7)
C195 C194 1.343(7)
C195 C190 1.396(7)
C195 H195 0.9500
C191 C192 1.351(7)
C191 C190 1.428(8)
C191 H191 0.9500
C204 C203 1.368(7)
C204 H204 0.9500
C194 C193 1.330(7)
C194 H194 0.9500
C213 C214 1.363(7)
C213 H213 0.9500
C201 C202 1.295(9)
C201 C200 1.443(9)
C201 H201 0.9500
C192 C193 1.337(7)
C192 H192 0.9500
C193 H193 0.9500
P4Y C59Y 1.837(3)
P4Y C47Y 1.871(3)
P4Y C35Y 1.879(3)
Ga4Y Cl9Y 2.1835(9)
Fe4Y C8Y 1.786(3)
Fe4Y C9Y 1.799(3)
Fe4Y C7Y 2.013(3)
Fe4Y P6Y 2.3108(8)
Fe4Y P7Y 2.3313(9)
C4Y O4Y 1.148(3)
F50 C200 1.286(8)
C203 C202 1.299(8)
C203 H203 0.9500
C202 H202 0.9500
C214 C215 1.387(8)
C214 H214 0.9500
C215 H215 0.9500
C5Y O5Y 1.152(3)
P5Y C62Y 1.834(3)
P5Y C75Y 1.871(3)
P5Y C81Y 1.887(3)
C6Y O6Y 1.146(3)
P6Y C62Y 1.831(3)
P6Y C93Y 1.856(3)
P6Y C87Y 1.868(3)
C7Y O7Y 1.175(3)
P7Y C61Y 1.836(3)
P7Y C99Y 1.870(3)
P7Y C105 1.875(3)
C8Y O8Y 1.150(3)
P8Y C61Y 1.832(3)
P8Y C63Y 1.857(3)
P8Y C69Y 1.875(3)
C9Y O9Y 1.150(3)
C10Y O10Y 1.148(3)
C109 C110 1.531(4)
C109 C108 1.533(5)
C109 H10A 0.9900
C109 H10B 0.9900
C108 C107 1.530(5)
C108 H10C 0.9900
C108 H10D 0.9900
C107 C106 1.531(4)
C107 H10E 0.9900
C107 H10F 0.9900
C106 C105 1.540(4)
C106 H10G 0.9900
C106 H10H 0.9900
C105 C110 1.541(4)
C105 H105 1.0000
C104 C99Y 1.534(4)
C104 C103 1.537(5)
C104 H10I 0.9900
C104 H10J 0.9900
C103 C102 1.530(6)
C103 H10K 0.9900
C103 H10L 0.9900
C102 C101 1.519(6)
C102 H10M 0.9900
C102 H10N 0.9900
C101 C100 1.544(4)
C101 H10O 0.9900
C101 H10P 0.9900
C100 C99Y 1.543(4)
C100 H10Q 0.9900
C100 H10R 0.9900
C11Y C16Y 1.544(4)
C11Y C12Y 1.547(4)
C11Y H11Y 1.0000
C110 H11A 0.9900
C110 H11B 0.9900
C12Y C13Y 1.541(4)
C12Y H12A 0.9900
C12Y H12B 0.9900
C13Y C14Y 1.527(5)
C13Y H13A 0.9900
C13Y H13B 0.9900
C14Y C15Y 1.529(4)
C14Y H14A 0.9900
C14Y H14B 0.9900
C15Y C16Y 1.535(4)
C15Y H15A 0.9900
C15Y H15B 0.9900
C16Y H16A 0.9900
C16Y H16B 0.9900
C17Y C22Y 1.543(4)
C17Y C18Y 1.548(4)
C17Y H17Y 1.0000
C18Y C19Y 1.532(4)
C18Y H18A 0.9900
C18Y H18B 0.9900
C19Y C20Y 1.531(5)
C19Y H19A 0.9900
C19Y H19B 0.9900
C20Y C21Y 1.522(5)
C20Y H20A 0.9900
C20Y H20B 0.9900
C21Y C22Y 1.530(4)
C21Y H21A 0.9900
C21Y H21B 0.9900
C22Y H22A 0.9900
C22Y H22B 0.9900
C24Y C25Y 1.539(4)
C24Y C23Y 1.546(4)
C24Y H24A 0.9900
C24Y H24B 0.9900
C23Y C28Y 1.544(4)
C23Y H23Y 1.0000
C25Y C26Y 1.526(4)
C25Y H25A 0.9900
C25Y H25B 0.9900
C26Y C27Y 1.528(4)
C26Y H26A 0.9900
C26Y H26B 0.9900
C27Y C28Y 1.538(4)
C27Y H27A 0.9900
C27Y H27B 0.9900
C28Y H28A 0.9900
C28Y H28B 0.9900
C29Y C34Y 1.540(4)
C29Y C30Y 1.549(4)
C29Y H29Y 1.0000
C30Y C31Y 1.535(4)
C30Y H30A 0.9900
C30Y H30B 0.9900
C31Y C32Y 1.527(4)
C31Y H31A 0.9900
C31Y H31B 0.9900
C32Y C33Y 1.535(4)
C32Y H32A 0.9900
C32Y H32B 0.9900
C33Y C34Y 1.541(4)
C33Y H33A 0.9900
C33Y H33B 0.9900
C34Y H34A 0.9900
C34Y H34B 0.9900
C35Y C40Y 1.539(4)
C35Y C36Y 1.546(4)
C35Y H35Y 1.0000
C36Y C37Y 1.540(4)
C36Y H36A 0.9900
C36Y H36B 0.9900
C37Y C38Y 1.532(5)
C37Y H37A 0.9900
C37Y H37B 0.9900
C38Y C39Y 1.531(4)
C38Y H38A 0.9900
C38Y H38B 0.9900
C39Y C40Y 1.536(4)
C39Y H39A 0.9900
C39Y H39B 0.9900
C40Y H40A 0.9900
C40Y H40B 0.9900
C41Y C46Y 1.539(3)
C41Y C42Y 1.549(4)
C41Y H41Y 1.0000
C42Y C43Y 1.536(4)
C42Y H42A 0.9900
C42Y H42B 0.9900
C43Y C44Y 1.528(4)
C43Y H43A 0.9900
C43Y H43B 0.9900
C44Y C45Y 1.534(4)
C44Y H44A 0.9900
C44Y H44B 0.9900
C45Y C46Y 1.532(4)
C45Y H45A 0.9900
C45Y H45B 0.9900
C46Y H46A 0.9900
C46Y H46B 0.9900
C47Y C48Y 1.542(4)
C47Y C52Y 1.549(4)
C47Y H47Y 1.0000
C48Y C49Y 1.534(4)
C48Y H48A 0.9900
C48Y H48B 0.9900
C49Y C50Y 1.528(4)
C49Y H49A 0.9900
C49Y H49B 0.9900
C50Y C51Y 1.536(4)
C50Y H50A 0.9900
C50Y H50B 0.9900
C51Y C52Y 1.538(4)
C51Y H51A 0.9900
C51Y H51B 0.9900
C52Y H52A 0.9900
C52Y H52B 0.9900
C53Y C54Y 1.540(4)
C53Y C58Y 1.543(4)
C53Y H53Y 1.0000
C54Y C55Y 1.537(4)
C54Y H54A 0.9900
C54Y H54B 0.9900
C55Y C56Y 1.532(4)
C55Y H55A 0.9900
C55Y H55B 0.9900
C56Y C57Y 1.532(4)
C56Y H56A 0.9900
C56Y H56B 0.9900
C57Y C58Y 1.533(4)
C57Y H57A 0.9900
C57Y H57B 0.9900
C58Y H58A 0.9900
C58Y H58B 0.9900
C59Y H59A 0.9900
C59Y H59B 0.9900
C60Y H60A 0.9900
C60Y H60B 0.9900
C61Y H61A 0.9900
C61Y H61B 0.9900
C62Y H62A 0.9900
C62Y H62B 0.9900
C63Y C64Y 1.515(4)
C63Y C68Y 1.541(4)
C63Y H63Y 1.0000
C64Y C65Y 1.539(4)
C64Y H64A 0.9900
C64Y H64B 0.9900
C65Y C66Y 1.527(5)
C65Y H65A 0.9900
C65Y H65B 0.9900
C66Y C67Y 1.510(5)
C66Y H66A 0.9900
C66Y H66B 0.9900
C67Y C68Y 1.521(4)
C67Y H67A 0.9900
C67Y H67B 0.9900
C68Y H68A 0.9900
C68Y H68B 0.9900
C69Y C74Y 1.541(4)
C69Y C70Y 1.556(4)
C69Y H69Y 1.0000
C70Y C71Y 1.538(4)
C70Y H70A 0.9900
C70Y H70B 0.9900
C71Y C72Y 1.525(4)
C71Y H71A 0.9900
C71Y H71B 0.9900
C72Y C73Y 1.527(4)
C72Y H72A 0.9900
C72Y H72B 0.9900
C73Y C74Y 1.542(4)
C73Y H73A 0.9900
C73Y H73B 0.9900
C74Y H74A 0.9900
C74Y H74B 0.9900
C75Y C76Y 1.541(4)
C75Y C80Y 1.545(4)
C75Y H75Y 1.0000
C76Y C77Y 1.533(4)
C76Y H76A 0.9900
C76Y H76B 0.9900
C77Y C78Y 1.527(4)
C77Y H77A 0.9900
C77Y H77B 0.9900
C78Y C79Y 1.529(4)
C78Y H78A 0.9900
C78Y H78B 0.9900
C79Y C80Y 1.531(4)
C79Y H79A 0.9900
C79Y H79B 0.9900
C80Y H80A 0.9900
C80Y H80B 0.9900
C81Y C82Y 1.543(4)
C81Y C86Y 1.545(4)
C81Y H81Y 1.0000
C82Y C83Y 1.536(4)
C82Y H82A 0.9900
C82Y H82B 0.9900
C83Y C84Y 1.524(4)
C83Y H83A 0.9900
C83Y H83B 0.9900
C84Y C85Y 1.525(4)
C84Y H84A 0.9900
C84Y H84B 0.9900
C85Y C86Y 1.542(4)
C85Y H85A 0.9900
C85Y H85B 0.9900
C86Y H86A 0.9900
C86Y H86B 0.9900
C87Y C92Y 1.545(4)
C87Y C88Y 1.549(4)
C87Y H87Y 1.0000
C88Y C89Y 1.536(4)
C88Y H88A 0.9900
C88Y H88B 0.9900
C89Y C90Y 1.532(4)
C89Y H89A 0.9900
C89Y H89B 0.9900
C90Y C91Y 1.535(4)
C90Y H90A 0.9900
C90Y H90B 0.9900
C91Y C92Y 1.542(4)
C91Y H91A 0.9900
C91Y H91B 0.9900
C92Y H92A 0.9900
C92Y H92B 0.9900
C93Y C98Y 1.538(4)
C93Y C94Y 1.545(4)
C93Y H93Y 1.0000
C94Y C95Y 1.534(4)
C94Y H94A 0.9900
C94Y H94B 0.9900
C95Y C96Y 1.532(4)
C95Y H95A 0.9900
C95Y H95B 0.9900
C96Y C97Y 1.528(4)
C96Y H96A 0.9900
C96Y H96B 0.9900
C97Y C98Y 1.538(4)
C97Y H97A 0.9900
C97Y H97B 0.9900
C98Y H98A 0.9900
C98Y H98B 0.9900
C99Y H99Y 1.0000
F140 C163 1.284(8)
C165 C160 1.329(14)
C165 C164 1.369(11)
C165 H165 0.9500
C160 C161 1.395(12)
C160 H160 0.9500
C161 C162 1.396(12)
C161 H161 0.9500
C163 C164 1.380(10)
C163 C162 1.387(12)
C162 H162 0.9500
C164 H164 0.9500
F141 C143 1.208(16)
F141 C144 1.885(19)
C145 C144 1.3900
C145 C140 1.3900
C145 H145 0.9500
C144 C143 1.3900
C144 H144 0.9500
C143 C142 1.3900
C142 C141 1.3900
C142 H142 0.9500
C141 C140 1.3900
C141 H141 0.9500
C140 H140 0.9500
F11 C130 1.304(14)
C130 C135 1.32(2)
C130 C131 1.44(2)
C131 C132 1.25(2)
C131 H131 0.9500
C132 C133 1.371(18)
C132 H132 0.9500
C133 C134 1.360(15)
C133 H133 0.9500
C134 C135 1.45(3)
C134 H134 0.9500
C135 H135 0.9500
F12 C181 1.34(3)
C180 C181 1.33(4)
C180 C185 1.43(4)
C180 H180 0.9500
C181 C182 1.56(4)
C182 C183 1.45(3)
C182 H182 0.9500
C183 C184 1.37(2)
C183 H183 0.9500
C184 C185 1.30(4)
C184 H184 0.9500
C185 H185 0.9500

loop_
_platon_squeeze_void_nr
_platon_squeeze_void_average_x
_platon_squeeze_void_average_y
_platon_squeeze_void_average_z
_platon_squeeze_void_volume
_platon_squeeze_void_count_electrons
_platon_squeeze_void_content
1 0.000 0.000 0.000 21 1 ' '
2 0.000 0.000 0.500 617 114 ' '
3 0.302 0.412 0.628 10 1 ' '
4 0.377 0.721 0.022 17 0 ' '
5 0.493 0.375 0.899 12 1 ' '
6 0.507 0.625 0.101 12 1 ' '
7 0.623 0.279 0.978 17 0 ' '
8 0.698 0.588 0.372 10 1 ' '
